data_1573023
loop_
_publ_author_name
'Liu, Binbin'
'Jin, Zhengxiong'
'Liu, Xinyue'
'Sun, Lanfei'
'Yang, Cao'
'Zhang, Lei'

_publ_section_title
;
 &#x3c0;-extended pyrenes: from an antiaromatic buckybowl to doubly curved
 nanocarbons with gulf architectures.
;
_journal_issue 40
_journal_name_full 'Chemical science'
_journal_page_first 16529
_journal_page_last 16535
_journal_paper_doi 10.1039/d4sc03460k
_journal_volume 15
_journal_year 2024
_chemical_formula_moiety 'C H Cl3, C136 H170'
_chemical_formula_sum 'C137 H171 Cl3'
_chemical_formula_weight 1924.08
_space_group_crystal_system monoclinic
_space_group_IT_number 15
_space_group_name_Hall '-C 2yc'
_space_group_name_H-M_alt 'C 1 2/c 1'
_atom_sites_solution_hydrogens mixed
_atom_sites_solution_primary dual
_audit_creation_date 2022-05-31
_audit_creation_method
;
Olex2 1.3
(compiled 2020.11.12 svn.r5f609507 for OlexSys, GUI svn.r6408)
;
_audit_update_record
;
2024-05-06 deposited with the CCDC.	2024-09-16 downloaded from the CCDC.
;
_cell_angle_alpha 90
_cell_angle_beta 108.601(2)
_cell_angle_gamma 90
_cell_formula_units_Z 8
_cell_length_a 38.6708(6)
_cell_length_b 24.1800(2)
_cell_length_c 26.6822(6)
_cell_measurement_reflns_used 48758
_cell_measurement_temperature 169.99(10)
_cell_measurement_theta_max 66.2150
_cell_measurement_theta_min 3.5660
_cell_volume 23646.2(7)
_computing_cell_refinement 'CrysAlisPro 1.171.40.78a (Rigaku OD, 2020)'
_computing_data_collection 'CrysAlisPro 1.171.40.78a (Rigaku OD, 2020)'
_computing_data_reduction 'CrysAlisPro 1.171.40.78a (Rigaku OD, 2020)'
_computing_molecular_graphics 'Olex2 1.3 (Dolomanov et al., 2009)'
_computing_publication_material 'Olex2 1.3 (Dolomanov et al., 2009)'
_computing_structure_refinement 'SHELXL 2018/3 (Sheldrick, 2015)'
_computing_structure_solution 'SHELXT 2018/2 (Sheldrick, 2018)'
_diffrn_ambient_environment N~2~
_diffrn_ambient_temperature 169.99(10)
_diffrn_detector 'Hybrid Pixel Array Detector'
_diffrn_detector_area_resol_mean 10.0000
_diffrn_measured_fraction_theta_full 0.978
_diffrn_measured_fraction_theta_max 0.978
_diffrn_measurement_details
;
List of Runs (angles in degrees, time in seconds):

  # Type    Start    End  Width  t~exp~   \w     \q     \k     \f   Frames
#--------------------------------------------------------------------------
  1  \w    -89.00  51.00   0.50    0.50    --   -0.70  46.00  90.00  280
  2  \w    -89.00  89.00   0.50    0.50    --    0.70  46.00-180.00  356
  3  \w    -72.00 -22.00   0.50    0.50    --    0.70  55.00-150.00  100
  4  \w     18.00  46.00   0.50    2.00    --   90.00  46.00  90.00   56
  5  \w    113.00 158.00   0.50    2.00    --   90.00  46.00-150.00   90
  6  \w     58.00  84.00   0.50    2.00    --   90.00  46.00  60.00   52
  7  \w     51.00  84.00   0.50    2.00    --   90.00  46.00-150.00   66
  8  \w     77.00 178.00   0.50    2.00    --   90.00  46.00   0.00  202
  9  \w      2.00  62.00   0.50    2.00    --   90.00  46.00 150.00  120
 10  \w     95.00 178.00   0.50    2.00    --   90.00  46.00 150.00  166
 11  \w      1.00  58.00   0.50    2.00    --   90.00  46.00 -90.00  114
 12  \w    128.00 179.00   0.50    2.00    --   90.00  46.00 -90.00  102
 13  \w    113.00 179.00   0.50    2.00    --   90.00  18.00  90.00  132
 14  \w    107.00 168.00   0.50    2.00    --   90.00  46.00  60.00  122
 15  \w    108.00 163.00   0.50    2.00    --   90.00  46.00 -30.00  110
 16  \w     69.00  95.00   0.50    2.00    --   90.00  18.00 150.00   52
 17  \w      1.00 103.00   0.50    2.00    --   90.00  46.00-180.00  204
 18  \w    113.00 178.00   0.50    2.00    --   90.00  46.00-180.00  130
 19  \w     35.00  75.00   0.50    2.00    --   90.00  37.00-120.00   80
 20  \w     89.00 115.00   0.50    2.00    --   90.00  37.00-120.00   52
 21  \w    141.00 176.00   0.50    2.00    --   90.00  37.00-120.00   70
 22  \w      9.00  34.00   0.50    2.00    --   90.00  46.00 120.00   50
 23  \w    130.00 168.00   0.50    2.00    --   90.00  46.00 120.00   76
 24  \w     13.00  39.00   0.50    2.00    --   90.00  46.00 -60.00   52
 25  \w     97.00 164.00   0.50    2.00    --   90.00  46.00 -60.00  134
 26  \w      2.00  81.00   0.50    2.00    --   90.00  18.00  90.00  158
 27  \w     13.00  39.00   0.50    2.00    --   90.00  18.00 150.00   52
 28  \w      3.00  46.00   0.50    2.00    --   90.00  46.00  30.00   86
 29  \w     70.00  95.00   0.50    2.00    --   90.00  46.00  30.00   50
 30  \w    140.00 177.00   0.50    2.00    --   90.00  46.00  30.00   74
 31  \w     19.00  44.00   0.50    2.00    --   90.00  46.00   0.00   50
 32  \w     97.00 160.00   0.50    2.00    --   90.00  46.00  90.00  126
 33  \w     94.00 161.00   0.50    2.00    --   90.00  46.00-120.00  134
 34  \w    124.00 169.00   0.50    2.00    --   90.00  28.00 -60.00   90
 35  \w      4.00  39.00   0.50    2.00    --   90.00  37.00   0.00   70
 36  \w    145.00 177.00   0.50    2.00    --   90.00  37.00   0.00   64
 37  \w      8.00  34.00   0.50    2.00    --   90.00  18.00-150.00   52
 38  \w     83.00 108.00   0.50    2.00    --   90.00  18.00-150.00   50
 39  \w      2.00  69.00   0.50    2.00    --   90.00  18.00 -30.00  134
 40  \w    126.00 166.00   0.50    2.00    --   90.00  18.00 -30.00   80
 41  \w      1.00  63.00   0.50    2.00    --   90.00  37.00  90.00  124
 42  \w    103.00 129.00   0.50    2.00    --   90.00  37.00  90.00   52
 43  \w    140.00 179.00   0.50    2.00    --   90.00  37.00  90.00   78
 44  \w     73.00 155.00   0.50    2.00    --   90.00   0.00-180.00  164
 45  \w     23.00  48.00   0.50    2.00    --   90.00   9.00-180.00   50
 46  \w     81.00 106.00   0.50    2.00    --   90.00   9.00-180.00   50
 47  \w    151.00 176.00   0.50    2.00    --   90.00   9.00-180.00   50
 48  \w    147.00 173.00   0.50    2.00    --   90.00  28.00-150.00   52
 49  \w     71.00  96.00   0.50    2.00    --   90.00  28.00  90.00   50
 50  \w    118.00 143.00   0.50    2.00    --   90.00  28.00  90.00   50
 51  \w     97.00 122.00   0.50    2.00    --   90.00  18.00 -90.00   50
 52  \w     98.00 173.00   0.50    2.00    --   90.00  28.00 -30.00  150
 53  \w     84.00 109.00   0.50    2.00    --   90.00  37.00 -90.00   50
 54  \w     15.00  91.00   0.50    2.00    --   90.00  28.00 -60.00  152
;
_diffrn_measurement_device 'four-circle diffractometer'
_diffrn_measurement_device_type 'XtaLAB AFC11 (RINC): quarter-chi single'
_diffrn_measurement_method '\w scans'
_diffrn_orient_matrix_type 'CrysAlisPro convention (1999,Acta A55,543-557)'
_diffrn_orient_matrix_UB_11 -0.0349078000
_diffrn_orient_matrix_UB_12 -0.0268938000
_diffrn_orient_matrix_UB_13 0.0049312000
_diffrn_orient_matrix_UB_21 0.0229807000
_diffrn_orient_matrix_UB_22 -0.0474728000
_diffrn_orient_matrix_UB_23 0.0327151000
_diffrn_orient_matrix_UB_31 0.0046447000
_diffrn_orient_matrix_UB_32 0.0329244000
_diffrn_orient_matrix_UB_33 0.0511129000
_diffrn_radiation_monochromator mirror
_diffrn_radiation_probe x-ray
_diffrn_radiation_type 'Cu K\a'
_diffrn_radiation_wavelength 1.54178
_diffrn_reflns_av_R_equivalents 0.0941
_diffrn_reflns_av_unetI/netI 0.0419
_diffrn_reflns_Laue_measured_fraction_full 0.978
_diffrn_reflns_Laue_measured_fraction_max 0.978
_diffrn_reflns_limit_h_max 45
_diffrn_reflns_limit_h_min -45
_diffrn_reflns_limit_k_max 28
_diffrn_reflns_limit_k_min -28
_diffrn_reflns_limit_l_max 31
_diffrn_reflns_limit_l_min -30
_diffrn_reflns_number 204590
_diffrn_reflns_point_group_measured_fraction_full 0.978
_diffrn_reflns_point_group_measured_fraction_max 0.978
_diffrn_reflns_theta_full 67.618
_diffrn_reflns_theta_max 67.618
_diffrn_reflns_theta_min 3.558
_diffrn_source 'Rotating-anode X-ray tube'
_diffrn_source_type 'Rigaku (Cu) X-ray Source'
_exptl_absorpt_coefficient_mu 1.054
_exptl_absorpt_correction_T_max 1.00000
_exptl_absorpt_correction_T_min 0.80157
_exptl_absorpt_correction_type multi-scan
_exptl_absorpt_process_details
;
CrysAlisPro 1.171.40.78a (Rigaku Oxford Diffraction, 2020)
Empirical absorption correction using spherical harmonics,
 implemented in SCALE3 ABSPACK scaling algorithm.
;
_exptl_crystal_colour 'clear dark yellow'
_exptl_crystal_density_diffrn 1.081
_exptl_crystal_description needle
_exptl_crystal_F_000 8352
_exptl_crystal_size_max 0.28
_exptl_crystal_size_mid 0.13
_exptl_crystal_size_min 0.05
_refine_diff_density_max 0.993
_refine_diff_density_min -0.348
_refine_diff_density_rms 0.064
_refine_ls_extinction_method none
_refine_ls_goodness_of_fit_ref 2.231
_refine_ls_hydrogen_treatment constr
_refine_ls_matrix_type full
_refine_ls_number_parameters 1497
_refine_ls_number_reflns 20896
_refine_ls_number_restraints 827
_refine_ls_restrained_S_all 2.312
_refine_ls_R_factor_all 0.1397
_refine_ls_R_factor_gt 0.1161
_refine_ls_shift/su_max 0.000
_refine_ls_shift/su_mean 0.000
_refine_ls_structure_factor_coef Fsqd
_refine_ls_weighting_details 'w=1/[\s^2^(Fo^2^)+(0.1000P)^2^] where P=(Fo^2^+2Fc^2^)/3'
_refine_ls_weighting_scheme calc
_refine_ls_wR_factor_gt 0.3203
_refine_ls_wR_factor_ref 0.3350
_reflns_Friedel_coverage 0.000
_reflns_number_gt 14243
_reflns_number_total 20896
_reflns_threshold_expression 'I > 2\s(I)'
_cod_data_source_file d4sc03460k2.cif
_cod_data_source_block lbb1
_cod_database_code 1573023
_shelx_shelxl_version_number 2018/3
_chemical_oxdiff_formula CH
_chemical_oxdiff_usercomment CH
_shelx_space_group_comment
;
The symmetry employed for this shelxl refinement is uniquely defined
by the following loop, which should always be used as a source of
symmetry information in preference to the above space-group names.
They are only intended as comments.
;
_reflns_odcompleteness_completeness 99.27
_reflns_odcompleteness_iscentric 1
_reflns_odcompleteness_theta 66.97
_olex2_refinement_description
;
1. Fixed Uiso
 At 1.2 times of:
  All C(H) groups, All C(H,H) groups
 At 1.5 times of:
  All C(H,H,H) groups
2. Restrained distances
 C117-C115 = C116-C115 = C118-C115 = C118-C119 = C122-C119 = C120-C119 = C121-
 C119
 1.54 with sigma of 0.01
 C32-C31 = C31-C8A = C33-C31 = C31-C9A = C10A-C31 = C35-C10A = C35-C34 = C36-
 C35 = C38-C35 = C37-C35
 1.54 with sigma of 0.01
 C1A-C115 = C2A-C115 = C3A-C115 = C4A-C5A = C6A-C4A = C3A-C4A = C7A-C4A
 1.54 with sigma of 0.01
 C46-C45 = C45-C12A = C45-C47 = C11A-C45 = C45-C48 = C13A-C45 = C14A-C13A =
 C49-C48 = C49-C50 = C49-C52 = C49-C51 = C16A-C14A = C15A-C14A = C17A-C14A
 1.54 with sigma of 0.01
 C77-C18A = C77-C19A = C77-C20A
 1.54 with sigma of 0.01
 C5A-C7A
 2.5 with sigma of 0.02
 C5A-C6A
 2.5 with sigma of 0.02
 C122-C120
 2.5 with sigma of 0.02
 C7A-C6A
 2.5 with sigma of 0.02
 C120-C121
 2.5 with sigma of 0.02
 C121-C122
 2.5 with sigma of 0.02
 C51-C50
 2.5 with sigma of 0.02
 C51-C52
 2.5 with sigma of 0.02
 C50-C52
 2.5 with sigma of 0.02
 C20A-C18A
 2.5 with sigma of 0.02
 C20A-C19A
 2.5 with sigma of 0.02
 C19A-C18A
 2.5 with sigma of 0.02
3. Rigid bond restraints
 C73, C76, C77, C79
 with sigma for 1-2 distances of 0.01 and sigma for 1-3 distances of 0.01
 C119, C121
 with sigma for 1-2 distances of 0.01 and sigma for 1-3 distances of 0.01
4. Uiso/Uaniso restraints and constraints
C115 \\sim C116 \\sim C117 \\sim C118 \\sim C119 \\sim C120 \\sim C121 \\sim
C122 \\sim C1A \\sim C2A \\sim C3A \\sim C4A \\sim C5A \\sim C6A \\sim C7A:
within 1.7A with sigma of 0.02 and sigma for terminal atoms of 0.04 within 1.7A
C31 \\sim C35 \\sim C36 \\sim C37 \\sim C38 \\sim C32 \\sim C33 \\sim C34 \\sim
C8A \\sim C9A \\sim C10A: within 1.7A with sigma of 0.02 and sigma for terminal
atoms of 0.04 within 1.7A
C45 \\sim C46 \\sim C47 \\sim C48 \\sim C49 \\sim C50 \\sim C51 \\sim C52 \\sim
C11A \\sim C12A \\sim C13A \\sim C14A \\sim C15A \\sim C16A \\sim C17A: within
1.7A with sigma of 0.02 and sigma for terminal atoms of 0.04 within 1.7A
C77 \\sim C78 \\sim C79 \\sim C80 \\sim C18A \\sim C19A \\sim C20A: within 1.7A
with sigma of 0.02 and sigma for terminal atoms of 0.04 within 1.7A
Uanis(C115) \\sim Ueq, Uanis(C117) \\sim Ueq, Uanis(C116) \\sim Ueq, Uanis(C3A)
\\sim Ueq, Uanis(C1A) \\sim Ueq, Uanis(C5A) \\sim Ueq, Uanis(C7A) \\sim Ueq,
Uanis(C118) \\sim Ueq, Uanis(C2A) \\sim Ueq, Uanis(C4A) \\sim Ueq, Uanis(C122)
\\sim Ueq, Uanis(C121) \\sim Ueq, Uanis(C120) \\sim Ueq, Uanis(C6A) \\sim Ueq,
Uanis(C119) \\sim Ueq, Uanis(C88) \\sim Ueq, Uanis(C89) \\sim Ueq: with sigma
of 0.01 and sigma for terminal atoms of 0.02
Uanis(C31) \\sim Ueq, Uanis(C32) \\sim Ueq, Uanis(C33) \\sim Ueq, Uanis(C10A)
\\sim Ueq, Uanis(C35) \\sim Ueq, Uanis(C36) \\sim Ueq, Uanis(C37) \\sim Ueq,
Uanis(C38) \\sim Ueq, Uanis(C8A) \\sim Ueq, Uanis(C9A) \\sim Ueq, Uanis(C34)
\\sim Ueq: with sigma of 0.01 and sigma for terminal atoms of 0.02
Uanis(C45) \\sim Ueq, Uanis(C46) \\sim Ueq, Uanis(C11A) \\sim Ueq, Uanis(C48)
\\sim Ueq, Uanis(C47) \\sim Ueq, Uanis(C12A) \\sim Ueq, Uanis(C14A) \\sim Ueq,
Uanis(C15A) \\sim Ueq, Uanis(C17A) \\sim Ueq, Uanis(C16A) \\sim Ueq,
Uanis(C13A) \\sim Ueq, Uanis(C52) \\sim Ueq, Uanis(C51) \\sim Ueq, Uanis(C49)
\\sim Ueq, Uanis(C50) \\sim Ueq: with sigma of 0.01 and sigma for terminal
atoms of 0.02
Uanis(C77) \\sim Ueq, Uanis(C79) \\sim Ueq, Uanis(C80) \\sim Ueq, Uanis(C18A)
\\sim Ueq, Uanis(C19A) \\sim Ueq, Uanis(C20A) \\sim Ueq, Uanis(C78) \\sim Ueq:
with sigma of 0.01 and sigma for terminal atoms of 0.02
5. Others
 Sof(C1A)=Sof(H1AA)=Sof(H1AB)=Sof(H1AC)=Sof(C2A)=Sof(H2AA)=Sof(H2AB)=Sof(H2AC)=
 Sof(C3A)=Sof(H3AA)=Sof(H3AB)=Sof(C4A)=Sof(C5A)=Sof(H5AA)=Sof(H5AB)=Sof(H5AC)=
 Sof(C6A)=Sof(H6AA)=Sof(H6AB)=Sof(H6AC)=Sof(C7A)=Sof(H7AA)=Sof(H7AB)=Sof(H7AC)=
 1-FVAR(1)
 Sof(C116)=Sof(H11A)=Sof(H11B)=Sof(H11C)=Sof(C117)=Sof(H11D)=Sof(H11E)=
 Sof(H11F)=Sof(C118)=Sof(H11G)=Sof(H11H)=Sof(C119)=Sof(C120)=Sof(H12A)=
 Sof(H12B)=Sof(H12C)=Sof(C121)=Sof(H12D)=Sof(H12E)=Sof(H12F)=Sof(C122)=
 Sof(H12G)=Sof(H12H)=Sof(H12I)=FVAR(1)
 Sof(C8A)=Sof(H8AA)=Sof(H8AB)=Sof(H8AC)=Sof(C9A)=Sof(H9AA)=Sof(H9AB)=Sof(H9AC)=
 Sof(C10A)=Sof(H10R)=Sof(H10S)=1-FVAR(2)
 Sof(C32)=Sof(H32A)=Sof(H32B)=Sof(H32C)=Sof(C33)=Sof(H33A)=Sof(H33B)=Sof(H33C)=
 Sof(C34)=Sof(H34A)=Sof(H34B)=FVAR(2)
 Sof(C11A)=Sof(H11I)=Sof(H11J)=Sof(H11K)=Sof(C12A)=Sof(H12J)=Sof(H12K)=
 Sof(H12L)=Sof(C13A)=Sof(H13R)=Sof(H13S)=Sof(C14A)=Sof(C15A)=Sof(H15A)=
 Sof(H15B)=Sof(H15C)=Sof(C16A)=Sof(H16A)=Sof(H16B)=Sof(H16C)=Sof(C17A)=
 Sof(H17A)=Sof(H17B)=Sof(H17C)=1-FVAR(3)
 Sof(C46)=Sof(H46A)=Sof(H46B)=Sof(H46C)=Sof(C47)=Sof(H47A)=Sof(H47B)=Sof(H47C)=
 Sof(C48)=Sof(H48A)=Sof(H48B)=Sof(C49)=Sof(C50)=Sof(H50A)=Sof(H50B)=Sof(H50C)=
 Sof(C51)=Sof(H51A)=Sof(H51B)=Sof(H51C)=Sof(C52)=Sof(H52A)=Sof(H52B)=Sof(H52C)=
 FVAR(3)
 Sof(C18A)=Sof(H18A)=Sof(H18B)=Sof(H18C)=Sof(C19A)=Sof(H19A)=Sof(H19B)=
 Sof(H19C)=Sof(C20A)=Sof(H20A)=Sof(H20B)=Sof(H20C)=1-FVAR(4)
 Sof(C78)=Sof(H78A)=Sof(H78B)=Sof(H78C)=Sof(C79)=Sof(H79A)=Sof(H79B)=Sof(H79C)=
 Sof(C80)=Sof(H80A)=Sof(H80B)=Sof(H80C)=FVAR(4)
6.a Riding coordinates:
 C120(H12A,H12B,H12C), C5A(H5AA,H5AB,H5AC), C7A(H7AA,H7AB,H7AC)
6.b Ternary CH refined with riding coordinates:
 C137(H137)
6.c Secondary CH2 refined with riding coordinates:
 C62(H62A,H62B), C76(H76A,H76B), C90(H90A,H90B), C104(H10G,H10H), C132(H13G,
 H13H), C34(H34A,H34B), C48(H48A,H48B), C118(H11G,H11H), C3A(H3AA,H3AB),
 C10A(H10R,H10S), C13A(H13R,H13S)
6.d Aromatic/amide H refined with riding coordinates:
 C8(H8), C17(H17), C26(H26), C27(H27), C29(H29), C30(H30), C40(H40), C41(H41),
 C43(H43), C44(H44), C54(H54), C55(H55), C57(H57), C58(H58), C68(H68), C69(H69),
  C71(H71), C72(H72), C82(H82), C83(H83), C85(H85), C86(H86), C96(H96),
 C97(H97), C99(H99), C100(H100), C110(H110), C111(H111), C113(H113), C114(H114),
  C124(H124), C125(H125), C127(H127), C128(H128)
6.e Idealised Me refined as rotating group:
 C36(H36A,H36B,H36C), C37(H37A,H37B,H37C), C38(H38A,H38B,H38C), C60(H60A,H60B,
 H60C), C61(H61A,H61B,H61C), C64(H64A,H64B,H64C), C65(H65A,H65B,H65C), C66(H66A,
 H66B,H66C), C74(H74A,H74B,H74C), C75(H75A,H75B,H75C), C88(H88A,H88B,H88C),
 C89(H89A,H89B,H89C), C92(H92A,H92B,H92C), C93(H93A,H93B,H93C), C94(H94A,H94B,
 H94C), C102(H10A,H10B,H10C), C103(H10D,H10E,H10F), C106(H10I,H10J,H10K),
 C107(H10L,H10M,H10N), C108(H10O,H10P,H10Q), C130(H13A,H13B,H13C), C131(H13D,
 H13E,H13F), C134(H13I,H13J,H13K), C135(H13L,H13M,H13N), C136(H13O,H13P,H13Q),
 C32(H32A,H32B,H32C), C33(H33A,H33B,H33C), C46(H46A,H46B,H46C), C47(H47A,H47B,
 H47C), C50(H50A,H50B,H50C), C51(H51A,H51B,H51C), C52(H52A,H52B,H52C), C78(H78A,
 H78B,H78C), C79(H79A,H79B,H79C), C80(H80A,H80B,H80C), C116(H11A,H11B,H11C),
 C117(H11D,H11E,H11F), C121(H12D,H12E,H12F), C122(H12G,H12H,H12I), C1A(H1AA,
 H1AB,H1AC), C2A(H2AA,H2AB,H2AC), C6A(H6AA,H6AB,H6AC), C8A(H8AA,H8AB,H8AC),
 C9A(H9AA,H9AB,H9AC), C11A(H11I,H11J,H11K), C12A(H12J,H12K,H12L), C15A(H15A,
 H15B,H15C), C16A(H16A,H16B,H16C), C17A(H17A,H17B,H17C), C18A(H18A,H18B,H18C),
 C19A(H19A,H19B,H19C), C20A(H20A,H20B,H20C)
;
_olex2_submission_special_instructions 'No special instructions were received'
_oxdiff_exptl_absorpt_empirical_details
;
Empirical correction (ABSPACK) includes:
- Absorption correction using spherical harmonics
- Frame scaling
;
_oxdiff_exptl_absorpt_empirical_full_max 1.984
_oxdiff_exptl_absorpt_empirical_full_min 0.416

loop_
_space_group_symop_operation_xyz
'x, y, z'
'-x, y, -z+1/2'
'x+1/2, y+1/2, z'
'-x+1/2, y+1/2, -z+1/2'
'-x, -y, -z'
'x, -y, z-1/2'
'-x+1/2, -y+1/2, -z'
'x+1/2, -y+1/2, z-1/2'

loop_
_atom_site_label
_atom_site_type_symbol
_atom_site_fract_x
_atom_site_fract_y
_atom_site_fract_z
_atom_site_U_iso_or_equiv
_atom_site_adp_type
_atom_site_occupancy
_atom_site_site_symmetry_order
_atom_site_calc_flag
_atom_site_refinement_flags_posn
_atom_site_refinement_flags_adp
_atom_site_refinement_flags_occupancy
_atom_site_disorder_assembly
_atom_site_disorder_group
Cl1 Cl 0.52403(7) 0.27430(13) 0.47729(11) 0.2214(11) Uani 1 1 d . . . . .
Cl2 Cl 0.53971(11) 0.16091(15) 0.48033(16) 0.2736(15) Uani 1 1 d . . . . .
Cl3 Cl 0.59189(8) 0.24116(16) 0.46831(15) 0.2554(14) Uani 1 1 d . . . . .
C137 C 0.5483(2) 0.2259(4) 0.4567(3) 0.184(3) Uani 1 1 d . . . . .
H137 H 0.537478 0.224306 0.418166 0.221 Uiso 1 1 calc R U . . .
C1 C 0.53584(8) 0.63757(11) 0.64556(13) 0.0647(7) Uani 1 1 d . . . . .
C2 C 0.56167(8) 0.66908(11) 0.63207(13) 0.0646(7) Uani 1 1 d . . . . .
C3 C 0.55752(8) 0.72799(11) 0.64589(14) 0.0668(8) Uani 1 1 d . . . . .
C4 C 0.56987(8) 0.78082(11) 0.63747(14) 0.0680(8) Uani 1 1 d . . . . .
C5 C 0.59560(8) 0.80806(12) 0.61370(14) 0.0701(8) Uani 1 1 d . . . . .
C6 C 0.58754(9) 0.86389(12) 0.60789(15) 0.0757(9) Uani 1 1 d . . . . .
C7 C 0.55686(8) 0.87692(12) 0.62739(15) 0.0740(9) Uani 1 1 d . . . . .
C8 C 0.53462(8) 0.92334(12) 0.62731(15) 0.0777(9) Uani 1 1 d . . . . .
H8 H 0.539494 0.957176 0.614418 0.093 Uiso 1 1 calc R U . . .
C9 C 0.50482(9) 0.91790(11) 0.64705(15) 0.0759(9) Uani 1 1 d . . . . .
C10 C 0.47441(8) 0.95327(12) 0.65182(16) 0.0769(9) Uani 1 1 d . . . . .
C11 C 0.45048(8) 0.92266(12) 0.66894(15) 0.0744(9) Uani 1 1 d . . . . .
C12 C 0.46392(8) 0.86435(11) 0.67734(14) 0.0715(8) Uani 1 1 d . . . . .
C13 C 0.45165(8) 0.81148(11) 0.68492(14) 0.0687(8) Uani 1 1 d . . . . .
C14 C 0.41718(8) 0.78281(11) 0.68375(13) 0.0664(8) Uani 1 1 d . . . . .
C15 C 0.42303(8) 0.72619(11) 0.68489(13) 0.0645(7) Uani 1 1 d . . . . .
C16 C 0.46108(8) 0.71469(11) 0.68602(13) 0.0650(7) Uani 1 1 d . . . . .
C17 C 0.47902(8) 0.66722(11) 0.67617(13) 0.0649(7) Uani 1 1 d . . . . .
H17 H 0.468636 0.632403 0.675336 0.078 Uiso 1 1 calc R U . . .
C18 C 0.51335(8) 0.67336(10) 0.66751(13) 0.0638(7) Uani 1 1 d . . . . .
C19 C 0.52825(8) 0.72585(11) 0.66868(13) 0.0656(7) Uani 1 1 d . . . . .
C20 C 0.51051(8) 0.77132(11) 0.68033(14) 0.0668(8) Uani 1 1 d . . . . .
C21 C 0.47695(8) 0.76627(11) 0.68762(13) 0.0661(8) Uani 1 1 d . . . . .
C22 C 0.52096(8) 0.82322(11) 0.66817(14) 0.0694(8) Uani 1 1 d . . . . .
C23 C 0.54955(8) 0.82715(11) 0.64867(15) 0.0731(8) Uani 1 1 d . . . . .
C24 C 0.49851(9) 0.86742(11) 0.66733(14) 0.0731(8) Uani 1 1 d . . . . .
C25 C 0.52952(8) 0.57747(11) 0.63893(14) 0.0678(8) Uani 1 1 d . . . . .
C26 C 0.52860(10) 0.54922(13) 0.59365(16) 0.0818(9) Uani 1 1 d . . . . .
H26 H 0.531450 0.568540 0.565080 0.098 Uiso 1 1 calc R U . . .
C27 C 0.52348(12) 0.49241(14) 0.59007(19) 0.0981(12) Uani 1 1 d . . . . .
H27 H 0.522614 0.474520 0.558840 0.118 Uiso 1 1 calc R U . . .
C28 C 0.51961(12) 0.46162(14) 0.6316(2) 0.0985(12) Uani 1 1 d . . . . .
C29 C 0.51989(11) 0.48997(13) 0.67621(18) 0.0916(11) Uani 1 1 d . . . . .
H29 H 0.516942 0.470488 0.704628 0.110 Uiso 1 1 calc R U . . .
C30 C 0.52444(9) 0.54709(12) 0.68021(15) 0.0779(9) Uani 1 1 d . . . . .
H30 H 0.524085 0.565101 0.710838 0.094 Uiso 1 1 calc R U . . .
C31 C 0.51498(13) 0.39828(15) 0.6277(2) 0.1152(14) Uani 1 1 d D U . . .
C35 C 0.58607(15) 0.36870(19) 0.6595(2) 0.1300(16) Uani 1 1 d D U . . .
C36 C 0.5987(4) 0.3291(4) 0.6237(4) 0.263(5) Uani 1 1 d D U . . .
H36A H 0.586796 0.294076 0.622083 0.395 Uiso 1 1 calc R U . . .
H36B H 0.624672 0.324140 0.637878 0.395 Uiso 1 1 calc R U . . .
H36C H 0.592650 0.344540 0.588789 0.395 Uiso 1 1 calc R U . . .
C37 C 0.6011(3) 0.3389(5) 0.7121(3) 0.237(4) Uani 1 1 d D U . . .
H37A H 0.596542 0.360632 0.739410 0.356 Uiso 1 1 calc R U . . .
H37B H 0.626947 0.333725 0.720104 0.356 Uiso 1 1 calc R U . . .
H37C H 0.589443 0.303582 0.709974 0.356 Uiso 1 1 calc R U . . .
C38 C 0.60153(18) 0.4264(2) 0.6594(3) 0.171(3) Uani 1 1 d D U . . .
H38A H 0.595573 0.439391 0.623602 0.256 Uiso 1 1 calc R U . . .
H38B H 0.627556 0.425376 0.675275 0.256 Uiso 1 1 calc R U . . .
H38C H 0.591218 0.450905 0.679099 0.256 Uiso 1 1 calc R U . . .
C39 C 0.58614(8) 0.64512(11) 0.60544(13) 0.0651(7) Uani 1 1 d . . . . .
C40 C 0.60857(9) 0.60065(12) 0.62802(14) 0.0723(8) Uani 1 1 d . . . . .
H40 H 0.611163 0.590455 0.662635 0.087 Uiso 1 1 calc R U . . .
C41 C 0.62697(9) 0.57147(13) 0.60020(15) 0.0756(9) Uani 1 1 d . . . . .
H41 H 0.641709 0.541939 0.616417 0.091 Uiso 1 1 calc R U . . .
C42 C 0.62403(9) 0.58513(12) 0.54838(15) 0.0724(8) Uani 1 1 d . . . . .
C43 C 0.60305(10) 0.63109(14) 0.52711(15) 0.0800(9) Uani 1 1 d . . . . .
H43 H 0.601219 0.642354 0.493032 0.096 Uiso 1 1 calc R U . . .
C44 C 0.58477(9) 0.66062(12) 0.55528(14) 0.0750(9) Uani 1 1 d . . . . .
H44 H 0.571270 0.691612 0.539962 0.090 Uiso 1 1 calc R U . . .
C45 C 0.64168(11) 0.54862(15) 0.51601(16) 0.0970(11) Uani 1 1 d D U . . .
C53 C 0.62765(8) 0.78168(12) 0.60497(15) 0.0717(8) Uani 1 1 d . . . . .
C54 C 0.64834(9) 0.74313(13) 0.64011(16) 0.0802(9) Uani 1 1 d . . . . .
H54 H 0.640406 0.730518 0.667512 0.096 Uiso 1 1 calc R U . . .
C55 C 0.68046(10) 0.72301(14) 0.63539(18) 0.0908(11) Uani 1 1 d . . . . .
H55 H 0.693464 0.696721 0.659519 0.109 Uiso 1 1 calc R U . . .
C56 C 0.69402(10) 0.74045(13) 0.59615(18) 0.0880(11) Uani 1 1 d . . . . .
C57 C 0.67216(10) 0.77724(15) 0.55885(17) 0.0853(10) Uani 1 1 d . . . . .
H57 H 0.679630 0.788625 0.530637 0.102 Uiso 1 1 calc R U . . .
C58 C 0.63983(9) 0.79686(14) 0.56314(15) 0.0785(9) Uani 1 1 d . . . . .
H58 H 0.625764 0.820865 0.537454 0.094 Uiso 1 1 calc R U . . .
C59 C 0.73133(12) 0.72288(16) 0.5919(2) 0.1092(14) Uani 1 1 d . . . . .
C60 C 0.74600(14) 0.67200(19) 0.6256(3) 0.1302(18) Uani 1 1 d . . . . .
H60A H 0.749499 0.680362 0.662042 0.195 Uiso 1 1 calc R U . . .
H60B H 0.768880 0.661377 0.621532 0.195 Uiso 1 1 calc R U . . .
H60C H 0.728870 0.642185 0.614399 0.195 Uiso 1 1 calc R U . . .
C61 C 0.72578(18) 0.7049(3) 0.5336(3) 0.151(2) Uani 1 1 d . . . . .
H61A H 0.708102 0.675619 0.523933 0.226 Uiso 1 1 calc R U . . .
H61B H 0.748551 0.692058 0.530670 0.226 Uiso 1 1 calc R U . . .
H61C H 0.717287 0.735848 0.510465 0.226 Uiso 1 1 calc R U . . .
C62 C 0.75803(12) 0.77197(18) 0.6011(2) 0.1091(14) Uani 1 1 d . . . . .
H62A H 0.748088 0.796996 0.571579 0.131 Uiso 1 1 calc R U . . .
H62B H 0.780484 0.757370 0.597478 0.131 Uiso 1 1 calc R U . . .
C63 C 0.76953(11) 0.80902(18) 0.6524(2) 0.1032(13) Uani 1 1 d . . . . .
C64 C 0.7839(2) 0.7754(3) 0.7027(3) 0.157(2) Uani 1 1 d . . . . .
H64A H 0.764212 0.755494 0.708946 0.236 Uiso 1 1 calc R U . . .
H64B H 0.794835 0.799686 0.731985 0.236 Uiso 1 1 calc R U . . .
H64C H 0.801931 0.749660 0.699186 0.236 Uiso 1 1 calc R U . . .
C65 C 0.79958(15) 0.8456(2) 0.6450(3) 0.1387(19) Uani 1 1 d . . . . .
H65A H 0.821047 0.823798 0.649100 0.208 Uiso 1 1 calc R U . . .
H65B H 0.805109 0.874588 0.670959 0.208 Uiso 1 1 calc R U . . .
H65C H 0.791526 0.861569 0.610231 0.208 Uiso 1 1 calc R U . . .
C66 C 0.73803(13) 0.8455(2) 0.6549(2) 0.1217(16) Uani 1 1 d . . . . .
H66A H 0.727974 0.864500 0.621834 0.183 Uiso 1 1 calc R U . . .
H66B H 0.746743 0.872004 0.682866 0.183 Uiso 1 1 calc R U . . .
H66C H 0.719512 0.822953 0.661503 0.183 Uiso 1 1 calc R U . . .
C67 C 0.60734(9) 0.90729(13) 0.58879(16) 0.0775(9) Uani 1 1 d . . . . .
C68 C 0.64391(9) 0.91820(13) 0.61489(15) 0.0773(9) Uani 1 1 d . . . . .
H68 H 0.656224 0.897580 0.644654 0.093 Uiso 1 1 calc R U . . .
C69 C 0.66237(9) 0.95887(13) 0.59768(15) 0.0785(9) Uani 1 1 d . . . . .
H69 H 0.686701 0.965716 0.616618 0.094 Uiso 1 1 calc R U . . .
C70 C 0.64543(10) 0.99001(13) 0.55256(16) 0.0828(10) Uani 1 1 d . . . . .
C71 C 0.60940(11) 0.98043(17) 0.52776(19) 0.0997(12) Uani 1 1 d . . . . .
H71 H 0.597058 1.001429 0.498275 0.120 Uiso 1 1 calc R U . . .
C72 C 0.59056(10) 0.93986(18) 0.54550(19) 0.1019(13) Uani 1 1 d . . . . .
H72 H 0.565877 0.934582 0.527576 0.122 Uiso 1 1 calc R U . . .
C73 C 0.66738(12) 1.03471(15) 0.53389(19) 0.0985(12) Uani 1 1 d . U . . .
C74 C 0.68130(16) 1.0777(2) 0.5805(2) 0.1365(19) Uani 1 1 d . . . . .
H74A H 0.660832 1.097024 0.585102 0.205 Uiso 1 1 calc R U . . .
H74B H 0.697429 1.103713 0.572219 0.205 Uiso 1 1 calc R U . . .
H74C H 0.694103 1.058521 0.612560 0.205 Uiso 1 1 calc R U . . .
C75 C 0.64455(17) 1.0680(2) 0.4890(2) 0.1375(19) Uani 1 1 d . . . . .
H75A H 0.632525 1.043920 0.460035 0.206 Uiso 1 1 calc R U . . .
H75B H 0.659681 1.093645 0.478068 0.206 Uiso 1 1 calc R U . . .
H75C H 0.626614 1.087916 0.499686 0.206 Uiso 1 1 calc R U . . .
C76 C 0.70578(15) 1.0097(2) 0.5350(2) 0.1238(16) Uani 1 1 d . U . . .
H76A H 0.721404 1.040186 0.532427 0.149 Uiso 1 1 calc R U . . .
H76B H 0.716821 0.992545 0.569313 0.149 Uiso 1 1 calc R U . . .
C77 C 0.70589(11) 0.96547(18) 0.49077(18) 0.0979(11) Uani 1 1 d D U . . .
C81 C 0.47354(9) 1.01453(12) 0.64314(17) 0.0817(10) Uani 1 1 d . . . . .
C82 C 0.47617(11) 1.03828(15) 0.59816(19) 0.0945(11) Uani 1 1 d . . . . .
H82 H 0.479190 1.015960 0.571480 0.113 Uiso 1 1 calc R U . . .
C83 C 0.47440(13) 1.09570(17) 0.5915(2) 0.1150(15) Uani 1 1 d . . . . .
H83 H 0.475770 1.110447 0.560036 0.138 Uiso 1 1 calc R U . . .
C84 C 0.47080(12) 1.13036(15) 0.6288(3) 0.1124(16) Uani 1 1 d . . . . .
C85 C 0.47081(10) 1.10629(15) 0.6764(2) 0.1003(13) Uani 1 1 d . . . . .
H85 H 0.470308 1.129150 0.704215 0.120 Uiso 1 1 calc R U . . .
C86 C 0.47153(9) 1.04957(12) 0.68360(17) 0.0844(10) Uani 1 1 d . . . . .
H86 H 0.470681 1.034850 0.715386 0.101 Uiso 1 1 calc R U . . .
C87 C 0.47085(14) 1.19395(17) 0.6232(3) 0.154(3) Uani 1 1 d . . . . .
C88 C 0.50886(19) 1.2124(2) 0.6496(5) 0.240(5) Uani 1 1 d . U . . .
H88A H 0.513814 1.212302 0.687185 0.360 Uiso 1 1 calc R U . . .
H88B H 0.511986 1.249115 0.638042 0.360 Uiso 1 1 calc R U . . .
H88C H 0.525407 1.187689 0.640574 0.360 Uiso 1 1 calc R U . . .
C89 C 0.4594(2) 1.2095(2) 0.5622(3) 0.184(3) Uani 1 1 d . U . . .
H89A H 0.478392 1.198392 0.548228 0.276 Uiso 1 1 calc R U . . .
H89B H 0.455889 1.248787 0.558095 0.276 Uiso 1 1 calc R U . . .
H89C H 0.437182 1.190871 0.543362 0.276 Uiso 1 1 calc R U . . .
C90 C 0.44529(14) 1.22276(15) 0.6484(2) 0.1286(19) Uani 1 1 d . . . . .
H90A H 0.452247 1.209699 0.684678 0.154 Uiso 1 1 calc R U . . .
H90B H 0.451542 1.261728 0.650246 0.154 Uiso 1 1 calc R U . . .
C91 C 0.40383(13) 1.21994(17) 0.6274(2) 0.1087(14) Uani 1 1 d . . . . .
C92 C 0.38865(17) 1.2629(2) 0.5831(2) 0.1385(19) Uani 1 1 d . . . . .
H92A H 0.402584 1.296374 0.591955 0.208 Uiso 1 1 calc R U . . .
H92B H 0.363581 1.270452 0.579390 0.208 Uiso 1 1 calc R U . . .
H92C H 0.390311 1.248514 0.550411 0.208 Uiso 1 1 calc R U . . .
C93 C 0.3902(3) 1.2383(3) 0.6730(4) 0.206(4) Uani 1 1 d . . . . .
H93A H 0.396552 1.210868 0.700421 0.309 Uiso 1 1 calc R U . . .
H93B H 0.364163 1.242714 0.660153 0.309 Uiso 1 1 calc R U . . .
H93C H 0.401354 1.272928 0.686972 0.309 Uiso 1 1 calc R U . . .
C94 C 0.38972(14) 1.1627(2) 0.6075(3) 0.154(2) Uani 1 1 d . . . . .
H94A H 0.397834 1.152989 0.578205 0.231 Uiso 1 1 calc R U . . .
H94B H 0.363536 1.162780 0.596315 0.231 Uiso 1 1 calc R U . . .
H94C H 0.398876 1.136290 0.635440 0.231 Uiso 1 1 calc R U . . .
C95 C 0.41971(8) 0.94514(12) 0.68396(15) 0.0727(9) Uani 1 1 d . . . . .
C96 C 0.41374(9) 0.92789(13) 0.72980(16) 0.0782(9) Uani 1 1 d . . . . .
H96 H 0.426504 0.897504 0.747912 0.094 Uiso 1 1 calc R U . . .
C97 C 0.38927(9) 0.95467(13) 0.74938(16) 0.0819(9) Uani 1 1 d . . . . .
H97 H 0.385767 0.941915 0.780289 0.098 Uiso 1 1 calc R U . . .
C98 C 0.36964(9) 1.00073(14) 0.72349(17) 0.0834(10) Uani 1 1 d . . . . .
C99 C 0.37386(9) 1.01539(14) 0.67577(17) 0.0830(10) Uani 1 1 d . . . . .
H99 H 0.359952 1.044230 0.656434 0.100 Uiso 1 1 calc R U . . .
C100 C 0.39824(9) 0.98833(13) 0.65595(16) 0.0793(9) Uani 1 1 d . . . . .
H100 H 0.400320 0.999078 0.623567 0.095 Uiso 1 1 calc R U . . .
C101 C 0.34508(10) 1.03268(17) 0.74874(18) 0.0938(11) Uani 1 1 d . . . . .
C102 C 0.31525(11) 0.9931(2) 0.7537(2) 0.1187(15) Uani 1 1 d . . . . .
H10A H 0.301874 0.978791 0.719413 0.178 Uiso 1 1 calc R U . . .
H10B H 0.298927 1.012666 0.767982 0.178 Uiso 1 1 calc R U . . .
H10C H 0.326310 0.963044 0.776772 0.178 Uiso 1 1 calc R U . . .
C103 C 0.32601(14) 1.0811(2) 0.7137(2) 0.1258(17) Uani 1 1 d . . . . .
H10D H 0.344001 1.105420 0.707922 0.189 Uiso 1 1 calc R U . . .
H10E H 0.311540 1.101113 0.730976 0.189 Uiso 1 1 calc R U . . .
H10F H 0.310546 1.067268 0.680422 0.189 Uiso 1 1 calc R U . . .
C104 C 0.36617(11) 1.05077(17) 0.80549(19) 0.0980(12) Uani 1 1 d . . . . .
H10G H 0.376653 1.017422 0.824520 0.118 Uiso 1 1 calc R U . . .
H10H H 0.348059 1.063663 0.820902 0.118 Uiso 1 1 calc R U . . .
C105 C 0.39698(12) 1.09458(16) 0.8196(2) 0.1022(13) Uani 1 1 d . . . . .
C106 C 0.42446(13) 1.0865(2) 0.7898(2) 0.1194(15) Uani 1 1 d . . . . .
H10I H 0.434590 1.049929 0.796391 0.179 Uiso 1 1 calc R U . . .
H10J H 0.443656 1.113277 0.801735 0.179 Uiso 1 1 calc R U . . .
H10K H 0.412388 1.091151 0.752564 0.179 Uiso 1 1 calc R U . . .
C107 C 0.41783(15) 1.0883(2) 0.8791(2) 0.1266(16) Uani 1 1 d . . . . .
H10L H 0.401707 1.096305 0.899089 0.190 Uiso 1 1 calc R U . . .
H10M H 0.438003 1.113651 0.889051 0.190 Uiso 1 1 calc R U . . .
H10N H 0.426756 1.051157 0.886296 0.190 Uiso 1 1 calc R U . . .
C108 C 0.38184(19) 1.15441(19) 0.8109(3) 0.147(2) Uani 1 1 d . . . . .
H10O H 0.370562 1.160974 0.773781 0.221 Uiso 1 1 calc R U . . .
H10P H 0.401478 1.180162 0.824764 0.221 Uiso 1 1 calc R U . . .
H10Q H 0.364119 1.159165 0.828862 0.221 Uiso 1 1 calc R U . . .
C109 C 0.38097(8) 0.80603(11) 0.67843(13) 0.0669(8) Uani 1 1 d . . . . .
C110 C 0.36266(9) 0.79331(13) 0.71337(15) 0.0750(8) Uani 1 1 d . . . . .
H110 H 0.374825 0.774293 0.744269 0.090 Uiso 1 1 calc R U . . .
C111 C 0.32649(9) 0.80813(15) 0.70368(16) 0.0838(10) Uani 1 1 d . . . . .
H111 H 0.315132 0.799215 0.728534 0.101 Uiso 1 1 calc R U . . .
C112 C 0.30695(10) 0.83555(15) 0.65852(18) 0.0883(10) Uani 1 1 d . . . . .
C113 C 0.32631(11) 0.85076(18) 0.62495(19) 0.1016(13) Uani 1 1 d . . . . .
H113 H 0.314429 0.871154 0.594823 0.122 Uiso 1 1 calc R U . . .
C114 C 0.36223(10) 0.83700(15) 0.63432(17) 0.0891(11) Uani 1 1 d . . . . .
H114 H 0.374155 0.848535 0.610887 0.107 Uiso 1 1 calc R U . . .
C115 C 0.26571(11) 0.84700(19) 0.64445(19) 0.1116(14) Uani 1 1 d D U . . .
C123 C 0.39699(8) 0.68094(11) 0.68167(13) 0.0653(7) Uani 1 1 d . . . . .
C124 C 0.40720(9) 0.63714(12) 0.71692(14) 0.0710(8) Uani 1 1 d . . . . .
H124 H 0.430256 0.637264 0.742126 0.085 Uiso 1 1 calc R U . . .
C125 C 0.38406(10) 0.59356(13) 0.71551(16) 0.0825(10) Uani 1 1 d . . . . .
H125 H 0.391499 0.565332 0.740305 0.099 Uiso 1 1 calc R U . . .
C126 C 0.34993(12) 0.59104(17) 0.67787(17) 0.0963(12) Uani 1 1 d . . . . .
C127 C 0.34021(11) 0.63298(18) 0.64153(17) 0.0971(12) Uani 1 1 d . . . . .
H127 H 0.317721 0.631390 0.615057 0.117 Uiso 1 1 calc R U . . .
C128 C 0.36307(10) 0.67793(15) 0.64309(15) 0.0814(9) Uani 1 1 d . . . . .
H128 H 0.355550 0.706029 0.618170 0.098 Uiso 1 1 calc R U . . .
C129 C 0.32305(19) 0.5444(3) 0.6782(2) 0.161(3) Uani 1 1 d . . . . .
C130 C 0.33096(17) 0.5102(2) 0.7234(2) 0.143(2) Uani 1 1 d . . . . .
H13A H 0.353655 0.491339 0.728239 0.214 Uiso 1 1 calc R U . . .
H13B H 0.311789 0.483494 0.718597 0.214 Uiso 1 1 calc R U . . .
H13C H 0.332797 0.532398 0.753905 0.214 Uiso 1 1 calc R U . . .
C131 C 0.30890(14) 0.5184(2) 0.6247(2) 0.1234(17) Uani 1 1 d . . . . .
H13D H 0.298592 0.546397 0.598680 0.185 Uiso 1 1 calc R U . . .
H13E H 0.290459 0.491727 0.624460 0.185 Uiso 1 1 calc R U . . .
H13F H 0.328544 0.500319 0.616482 0.185 Uiso 1 1 calc R U . . .
C132 C 0.28156(16) 0.5767(3) 0.6793(3) 0.140(2) Uani 1 1 d . . . . .
H13G H 0.273746 0.601077 0.648883 0.169 Uiso 1 1 calc R U . . .
H13H H 0.263331 0.547728 0.673448 0.169 Uiso 1 1 calc R U . . .
C133 C 0.27998(18) 0.6092(3) 0.7261(2) 0.151(2) Uani 1 1 d . . . . .
C134 C 0.30394(19) 0.6580(4) 0.7360(3) 0.197(4) Uani 1 1 d . . . . .
H13I H 0.328723 0.646689 0.753033 0.295 Uiso 1 1 calc R U . . .
H13J H 0.296703 0.683384 0.758518 0.295 Uiso 1 1 calc R U . . .
H13K H 0.302039 0.675779 0.703100 0.295 Uiso 1 1 calc R U . . .
C135 C 0.23843(17) 0.6352(3) 0.7051(3) 0.166(2) Uani 1 1 d . . . . .
H13L H 0.235395 0.656365 0.673575 0.249 Uiso 1 1 calc R U . . .
H13M H 0.234769 0.658760 0.731993 0.249 Uiso 1 1 calc R U . . .
H13N H 0.220931 0.605698 0.697695 0.249 Uiso 1 1 calc R U . . .
C136 C 0.28294(17) 0.5757(4) 0.7772(3) 0.188(4) Uani 1 1 d . . . . .
H13O H 0.275832 0.538056 0.767933 0.282 Uiso 1 1 calc R U . . .
H13P H 0.267145 0.591742 0.794619 0.282 Uiso 1 1 calc R U . . .
H13Q H 0.307668 0.576646 0.800448 0.282 Uiso 1 1 calc R U . . .
C32 C 0.5117(4) 0.3744(3) 0.6815(4) 0.138(4) Uani 0.500(8) 1 d D U P A 1
H32A H 0.531442 0.388233 0.710641 0.208 Uiso 0.500(8) 1 calc R U P A 1
H32B H 0.512685 0.334792 0.680928 0.208 Uiso 0.500(8) 1 calc R U P A 1
H32C H 0.488893 0.385913 0.685347 0.208 Uiso 0.500(8) 1 calc R U P A 1
C33 C 0.4817(3) 0.3833(4) 0.5836(5) 0.128(4) Uani 0.500(8) 1 d D U P A 1
H33A H 0.460815 0.400897 0.588703 0.193 Uiso 0.500(8) 1 calc R U P A 1
H33B H 0.478436 0.343904 0.582756 0.193 Uiso 0.500(8) 1 calc R U P A 1
H33C H 0.484278 0.395403 0.550678 0.193 Uiso 0.500(8) 1 calc R U P A 1
C34 C 0.5483(2) 0.3686(3) 0.6234(5) 0.109(3) Uani 0.500(8) 1 d D U P A 1
H34A H 0.541427 0.329930 0.619220 0.130 Uiso 0.500(8) 1 calc R U P A 1
H34B H 0.550251 0.380190 0.589534 0.130 Uiso 0.500(8) 1 calc R U P A 1
C46 C 0.6745(4) 0.5155(6) 0.5499(9) 0.103(5) Uani 0.436(7) 1 d D U P B 1
H46A H 0.691354 0.539920 0.574004 0.155 Uiso 0.436(7) 1 calc R U P B 1
H46B H 0.686258 0.497910 0.527448 0.155 Uiso 0.436(7) 1 calc R U P B 1
H46C H 0.666352 0.487886 0.569450 0.155 Uiso 0.436(7) 1 calc R U P B 1
C47 C 0.6600(4) 0.5913(5) 0.4870(6) 0.119(4) Uani 0.436(7) 1 d D U P B 1
H47A H 0.641927 0.616853 0.466789 0.178 Uiso 0.436(7) 1 calc R U P B 1
H47B H 0.670319 0.571704 0.463883 0.178 Uiso 0.436(7) 1 calc R U P B 1
H47C H 0.678950 0.611261 0.512888 0.178 Uiso 0.436(7) 1 calc R U P B 1
C48 C 0.6184(2) 0.5209(4) 0.4652(3) 0.099(3) Uani 0.436(7) 1 d D U P B 1
H48A H 0.634184 0.511813 0.444452 0.119 Uiso 0.436(7) 1 calc R U P B 1
H48B H 0.600831 0.547838 0.445109 0.119 Uiso 0.436(7) 1 calc R U P B 1
C49 C 0.5974(3) 0.4682(4) 0.4700(4) 0.099(3) Uani 0.436(7) 1 d D U P B 1
C50 C 0.6193(5) 0.4148(7) 0.4908(7) 0.175(6) Uani 0.436(7) 1 d D U P B 1
H50A H 0.628405 0.400048 0.463958 0.262 Uiso 0.436(7) 1 calc R U P B 1
H50B H 0.603783 0.388088 0.499379 0.262 Uiso 0.436(7) 1 calc R U P B 1
H50C H 0.639466 0.423234 0.521794 0.262 Uiso 0.436(7) 1 calc R U P B 1
C51 C 0.5742(4) 0.4558(7) 0.4127(4) 0.135(5) Uani 0.436(7) 1 d D U P B 1
H51A H 0.560077 0.487883 0.397647 0.203 Uiso 0.436(7) 1 calc R U P B 1
H51B H 0.558187 0.425395 0.412216 0.203 Uiso 0.436(7) 1 calc R U P B 1
H51C H 0.589954 0.446471 0.392505 0.203 Uiso 0.436(7) 1 calc R U P B 1
C52 C 0.5714(3) 0.4816(4) 0.5004(4) 0.112(4) Uani 0.436(7) 1 d D U P B 1
H52A H 0.584942 0.486384 0.537186 0.167 Uiso 0.436(7) 1 calc R U P B 1
H52B H 0.554299 0.451846 0.496551 0.167 Uiso 0.436(7) 1 calc R U P B 1
H52C H 0.558428 0.515096 0.486868 0.167 Uiso 0.436(7) 1 calc R U P B 1
C78 C 0.7085(2) 0.9969(4) 0.4409(3) 0.158(3) Uani 0.795(9) 1 d . U P C 1
H78A H 0.686856 1.018453 0.425839 0.237 Uiso 0.795(9) 1 calc R U P C 1
H78B H 0.710959 0.970583 0.415210 0.237 Uiso 0.795(9) 1 calc R U P C 1
H78C H 0.729423 1.020822 0.450875 0.237 Uiso 0.795(9) 1 calc R U P C 1
C79 C 0.7436(2) 0.9409(4) 0.5144(4) 0.137(3) Uani 0.795(9) 1 d . U P C 1
H79A H 0.761251 0.970116 0.524709 0.206 Uiso 0.795(9) 1 calc R U P C 1
H79B H 0.749066 0.917813 0.488658 0.206 Uiso 0.795(9) 1 calc R U P C 1
H79C H 0.744354 0.919173 0.544863 0.206 Uiso 0.795(9) 1 calc R U P C 1
C80 C 0.6769(2) 0.9232(3) 0.4776(3) 0.131(3) Uani 0.795(9) 1 d . U P C 1
H80A H 0.677708 0.903034 0.508979 0.197 Uiso 0.795(9) 1 calc R U P C 1
H80B H 0.680547 0.898146 0.451835 0.197 Uiso 0.795(9) 1 calc R U P C 1
H80C H 0.653557 0.940821 0.463480 0.197 Uiso 0.795(9) 1 calc R U P C 1
C116 C 0.2577(3) 0.9035(4) 0.6155(5) 0.118(3) Uani 0.529(6) 1 d D U P D 1
H11A H 0.277031 0.928990 0.632065 0.177 Uiso 0.529(6) 1 calc R U P D 1
H11B H 0.235024 0.917897 0.617285 0.177 Uiso 0.529(6) 1 calc R U P D 1
H11C H 0.256208 0.898626 0.579117 0.177 Uiso 0.529(6) 1 calc R U P D 1
C117 C 0.2569(2) 0.8552(5) 0.6971(3) 0.117(3) Uani 0.529(6) 1 d D U P D 1
H11D H 0.259140 0.820523 0.715313 0.175 Uiso 0.529(6) 1 calc R U P D 1
H11E H 0.232431 0.868888 0.689363 0.175 Uiso 0.529(6) 1 calc R U P D 1
H11F H 0.273684 0.881403 0.719036 0.175 Uiso 0.529(6) 1 calc R U P D 1
C118 C 0.2491(3) 0.7960(4) 0.6118(5) 0.142(3) Uani 0.529(6) 1 d D U P D 1
H11G H 0.254166 0.765699 0.636933 0.171 Uiso 0.529(6) 1 calc R U P D 1
H11H H 0.264062 0.789400 0.589330 0.171 Uiso 0.529(6) 1 calc R U P D 1
C119 C 0.2099(3) 0.7871(6) 0.5763(6) 0.212(5) Uani 0.529(6) 1 d D U P D 1
C120 C 0.1887(6) 0.7853(10) 0.6159(8) 0.275(9) Uani 0.529(6) 1 d D U P D 1
H12A H 0.163435 0.777783 0.597844 0.412 Uiso 0.529(6) 1 d R U P D 1
H12B H 0.191005 0.820063 0.634043 0.412 Uiso 0.529(6) 1 d R U P D 1
H12C H 0.198805 0.756423 0.640973 0.412 Uiso 0.529(6) 1 d R U P D 1
C121 C 0.1972(6) 0.8342(7) 0.5362(8) 0.282(9) Uani 0.529(6) 1 d D U P D 1
H12D H 0.172316 0.843410 0.532471 0.423 Uiso 0.529(6) 1 calc R U P D 1
H12E H 0.198830 0.822638 0.502643 0.423 Uiso 0.529(6) 1 calc R U P D 1
H12F H 0.212366 0.865996 0.548428 0.423 Uiso 0.529(6) 1 calc R U P D 1
C122 C 0.2067(4) 0.7322(6) 0.5479(7) 0.189(6) Uani 0.529(6) 1 d D U P D 1
H12G H 0.208712 0.738015 0.513410 0.284 Uiso 0.529(6) 1 calc R U P D 1
H12H H 0.183442 0.715808 0.544650 0.284 Uiso 0.529(6) 1 calc R U P D 1
H12I H 0.225826 0.707999 0.567792 0.284 Uiso 0.529(6) 1 calc R U P D 1
C1A C 0.2464(4) 0.8098(8) 0.6744(8) 0.186(6) Uani 0.471(6) 1 d D U P D 2
H1AA H 0.263475 0.799306 0.707886 0.278 Uiso 0.471(6) 1 calc R U P D 2
H1AB H 0.237246 0.777251 0.653874 0.278 Uiso 0.471(6) 1 calc R U P D 2
H1AC H 0.226517 0.829735 0.680102 0.278 Uiso 0.471(6) 1 calc R U P D 2
C2A C 0.2590(4) 0.9074(5) 0.6539(8) 0.167(6) Uani 0.471(6) 1 d D U P D 2
H2AA H 0.268988 0.915494 0.690921 0.250 Uiso 0.471(6) 1 calc R U P D 2
H2AB H 0.233254 0.914539 0.642123 0.250 Uiso 0.471(6) 1 calc R U P D 2
H2AC H 0.270580 0.930316 0.634501 0.250 Uiso 0.471(6) 1 calc R U P D 2
C3A C 0.2418(3) 0.8379(5) 0.5858(4) 0.150(4) Uani 0.471(6) 1 d D U P D 2
H3AA H 0.219491 0.858881 0.579451 0.180 Uiso 0.471(6) 1 calc R U P D 2
H3AB H 0.254767 0.853317 0.563290 0.180 Uiso 0.471(6) 1 calc R U P D 2
C4A C 0.2314(4) 0.7776(5) 0.5680(6) 0.173(5) Uani 0.471(6) 1 d D U P D 2
C5A C 0.2632(3) 0.7359(5) 0.5821(7) 0.184(6) Uani 0.471(6) 1 d D U P D 2
H5AA H 0.283949 0.752581 0.575790 0.277 Uiso 0.471(6) 1 d R U P D 2
H5AB H 0.255929 0.703661 0.560220 0.277 Uiso 0.471(6) 1 d R U P D 2
H5AC H 0.269449 0.725451 0.618600 0.277 Uiso 0.471(6) 1 d R U P D 2
C6A C 0.2163(6) 0.7892(11) 0.5081(7) 0.251(9) Uani 0.471(6) 1 d D U P D 2
H6AA H 0.190496 0.782241 0.495662 0.377 Uiso 0.471(6) 1 calc R U P D 2
H6AB H 0.228167 0.765458 0.489775 0.377 Uiso 0.471(6) 1 calc R U P D 2
H6AC H 0.220788 0.827109 0.501458 0.377 Uiso 0.471(6) 1 calc R U P D 2
C7A C 0.2004(4) 0.7458(9) 0.5815(9) 0.195(7) Uani 0.471(6) 1 d D U P D 2
H7AA H 0.207656 0.735226 0.618071 0.292 Uiso 0.471(6) 1 d R U P D 2
H7AB H 0.195116 0.713196 0.559771 0.292 Uiso 0.471(6) 1 d R U P D 2
H7AC H 0.179006 0.768576 0.573381 0.292 Uiso 0.471(6) 1 d R U P D 2
C8A C 0.4774(3) 0.3873(3) 0.6331(7) 0.134(4) Uani 0.500(8) 1 d D U P A 2
H8AA H 0.479004 0.389237 0.669694 0.201 Uiso 0.500(8) 1 calc R U P A 2
H8AB H 0.469189 0.351224 0.619511 0.201 Uiso 0.500(8) 1 calc R U P A 2
H8AC H 0.460484 0.414661 0.613446 0.201 Uiso 0.500(8) 1 calc R U P A 2
C9A C 0.5061(4) 0.3806(3) 0.5669(3) 0.123(4) Uani 0.500(8) 1 d D U P A 2
H9AA H 0.484748 0.399763 0.545681 0.185 Uiso 0.500(8) 1 calc R U P A 2
H9AB H 0.501963 0.341424 0.563528 0.185 Uiso 0.500(8) 1 calc R U P A 2
H9AC H 0.526433 0.389985 0.555204 0.185 Uiso 0.500(8) 1 calc R U P A 2
C10A C 0.5472(2) 0.3695(4) 0.6636(5) 0.119(3) Uani 0.500(8) 1 d D U P A 2
H10R H 0.540066 0.331062 0.663526 0.142 Uiso 0.500(8) 1 calc R U P A 2
H10S H 0.549811 0.383462 0.698737 0.142 Uiso 0.500(8) 1 calc R U P A 2
C11A C 0.6401(3) 0.5764(3) 0.4643(3) 0.101(3) Uani 0.564(7) 1 d D U P B 2
H11I H 0.615339 0.586347 0.445361 0.152 Uiso 0.564(7) 1 calc R U P B 2
H11J H 0.649024 0.551440 0.443318 0.152 Uiso 0.564(7) 1 calc R U P B 2
H11K H 0.654966 0.609137 0.471589 0.152 Uiso 0.564(7) 1 calc R U P B 2
C12A C 0.6798(4) 0.5327(7) 0.5526(7) 0.133(6) Uani 0.564(7) 1 d D U P B 2
H12J H 0.693530 0.565549 0.565904 0.199 Uiso 0.564(7) 1 calc R U P B 2
H12K H 0.692087 0.511208 0.533253 0.199 Uiso 0.564(7) 1 calc R U P B 2
H12L H 0.677454 0.511210 0.581697 0.199 Uiso 0.564(7) 1 calc R U P B 2
C13A C 0.6104(2) 0.5003(3) 0.5026(3) 0.104(2) Uani 0.564(7) 1 d D U P B 2
H13R H 0.612610 0.483038 0.536346 0.125 Uiso 0.564(7) 1 calc R U P B 2
H13S H 0.587260 0.519900 0.492348 0.125 Uiso 0.564(7) 1 calc R U P B 2
C14A C 0.6050(3) 0.4527(4) 0.4634(4) 0.119(3) Uani 0.564(7) 1 d D U P B 2
C15A C 0.5935(3) 0.4718(5) 0.4057(4) 0.129(3) Uani 0.564(7) 1 d D U P B 2
H15A H 0.614498 0.484891 0.397523 0.193 Uiso 0.564(7) 1 calc R U P B 2
H15B H 0.575943 0.501051 0.400502 0.193 Uiso 0.564(7) 1 calc R U P B 2
H15C H 0.582835 0.441301 0.382941 0.193 Uiso 0.564(7) 1 calc R U P B 2
C16A C 0.5784(3) 0.4094(4) 0.4701(4) 0.134(3) Uani 0.564(7) 1 d D U P B 2
H16A H 0.556620 0.427265 0.471816 0.201 Uiso 0.564(7) 1 calc R U P B 2
H16B H 0.589386 0.389151 0.502234 0.201 Uiso 0.564(7) 1 calc R U P B 2
H16C H 0.572353 0.384437 0.440636 0.201 Uiso 0.564(7) 1 calc R U P B 2
C17A C 0.6414(3) 0.4208(4) 0.4754(5) 0.139(4) Uani 0.564(7) 1 d D U P B 2
H17A H 0.637648 0.388011 0.454087 0.208 Uiso 0.564(7) 1 calc R U P B 2
H17B H 0.649949 0.410704 0.512152 0.208 Uiso 0.564(7) 1 calc R U P B 2
H17C H 0.659181 0.443895 0.467568 0.208 Uiso 0.564(7) 1 calc R U P B 2
C18A C 0.6973(7) 0.9104(6) 0.5158(10) 0.118(8) Uani 0.205(9) 1 d D U P C 2
H18A H 0.715470 0.904580 0.549561 0.176 Uiso 0.205(9) 1 calc R U P C 2
H18B H 0.697538 0.879949 0.492824 0.176 Uiso 0.205(9) 1 calc R U P C 2
H18C H 0.673700 0.913103 0.520236 0.176 Uiso 0.205(9) 1 calc R U P C 2
C19A C 0.7463(3) 0.9626(15) 0.4945(12) 0.139(10) Uani 0.205(9) 1 d D U P C 2
H19A H 0.752430 0.994438 0.477602 0.208 Uiso 0.205(9) 1 calc R U P C 2
H19B H 0.750498 0.929673 0.477163 0.208 Uiso 0.205(9) 1 calc R U P C 2
H19C H 0.761107 0.961814 0.530968 0.208 Uiso 0.205(9) 1 calc R U P C 2
C20A C 0.6810(6) 0.9648(10) 0.4332(5) 0.124(8) Uani 0.205(9) 1 d D U P C 2
H20A H 0.660778 0.940538 0.429826 0.187 Uiso 0.205(9) 1 calc R U P C 2
H20B H 0.694565 0.951964 0.410938 0.187 Uiso 0.205(9) 1 calc R U P C 2
H20C H 0.672198 1.001517 0.422768 0.187 Uiso 0.205(9) 1 calc R U P C 2

loop_
_atom_site_aniso_label
_atom_site_aniso_U_11
_atom_site_aniso_U_22
_atom_site_aniso_U_33
_atom_site_aniso_U_23
_atom_site_aniso_U_13
_atom_site_aniso_U_12
Cl1 0.1904(19) 0.256(3) 0.228(2) 0.040(2) 0.0804(18) 0.0633(19)
Cl2 0.305(4) 0.217(3) 0.302(4) -0.051(3) 0.103(3) -0.052(3)
Cl3 0.201(2) 0.286(3) 0.322(4) -0.034(3) 0.144(2) -0.001(2)
C137 0.188(7) 0.229(9) 0.118(5) -0.007(5) 0.026(4) -0.006(6)
C1 0.0745(17) 0.0372(13) 0.091(2) 0.0001(12) 0.0379(15) 0.0015(12)
C2 0.0691(16) 0.0412(13) 0.090(2) 0.0019(13) 0.0351(15) 0.0014(12)
C3 0.0674(16) 0.0424(14) 0.098(2) 0.0026(13) 0.0373(16) 0.0027(12)
C4 0.0643(16) 0.0442(14) 0.103(2) 0.0007(14) 0.0371(16) -0.0006(12)
C5 0.0663(16) 0.0493(15) 0.101(2) 0.0051(14) 0.0361(16) -0.0012(12)
C6 0.0692(17) 0.0502(16) 0.116(3) 0.0055(15) 0.0414(18) -0.0036(13)
C7 0.0686(17) 0.0447(15) 0.115(3) 0.0050(15) 0.0378(17) -0.0064(13)
C8 0.0740(18) 0.0415(14) 0.126(3) 0.0073(15) 0.0442(19) -0.0028(13)
C9 0.0719(18) 0.0393(14) 0.123(3) 0.0023(15) 0.0398(18) -0.0008(12)
C10 0.0700(17) 0.0398(14) 0.127(3) 0.0036(15) 0.0395(18) 0.0031(12)
C11 0.0716(18) 0.0407(14) 0.116(3) -0.0011(14) 0.0374(17) 0.0046(13)
C12 0.0731(18) 0.0398(14) 0.111(2) -0.0022(14) 0.0424(17) 0.0019(12)
C13 0.0752(17) 0.0426(14) 0.101(2) -0.0005(14) 0.0450(17) 0.0012(13)
C14 0.0723(17) 0.0451(14) 0.091(2) 0.0019(13) 0.0391(16) -0.0006(12)
C15 0.0706(17) 0.0432(14) 0.091(2) 0.0019(13) 0.0411(16) -0.0006(12)
C16 0.0729(17) 0.0429(14) 0.089(2) 0.0024(13) 0.0401(16) -0.0040(12)
C17 0.0740(17) 0.0379(13) 0.093(2) 0.0019(13) 0.0416(16) -0.0011(12)
C18 0.0740(17) 0.0369(13) 0.089(2) -0.0012(12) 0.0384(15) -0.0009(12)
C19 0.0708(17) 0.0389(13) 0.097(2) 0.0001(13) 0.0406(16) 0.0008(12)
C20 0.0695(16) 0.0381(13) 0.101(2) -0.0028(13) 0.0392(16) -0.0008(12)
C21 0.0721(17) 0.0384(13) 0.098(2) -0.0024(13) 0.0419(16) -0.0001(12)
C22 0.0709(17) 0.0394(14) 0.108(2) -0.0009(14) 0.0421(17) -0.0017(12)
C23 0.0670(17) 0.0408(14) 0.120(3) -0.0006(15) 0.0417(17) -0.0041(12)
C24 0.0744(18) 0.0393(14) 0.114(3) -0.0016(14) 0.0422(18) -0.0038(12)
C25 0.0748(17) 0.0354(13) 0.103(2) -0.0041(14) 0.0425(16) -0.0016(12)
C26 0.100(2) 0.0511(17) 0.108(3) -0.0092(16) 0.053(2) -0.0040(15)
C27 0.119(3) 0.0530(18) 0.144(4) -0.028(2) 0.072(3) -0.0120(18)
C28 0.108(3) 0.0481(18) 0.153(4) -0.011(2) 0.060(3) -0.0036(17)
C29 0.112(3) 0.0447(16) 0.131(3) 0.0041(18) 0.057(2) -0.0028(16)
C30 0.093(2) 0.0449(15) 0.107(3) -0.0032(15) 0.0477(19) -0.0057(14)
C31 0.140(3) 0.0499(19) 0.169(4) -0.014(2) 0.068(3) -0.005(2)
C35 0.157(4) 0.081(3) 0.152(4) 0.013(3) 0.049(3) 0.020(3)
C36 0.368(12) 0.153(7) 0.299(10) 0.000(7) 0.148(9) 0.101(8)
C37 0.243(9) 0.221(9) 0.211(8) 0.075(7) 0.018(7) 0.037(7)
C38 0.139(5) 0.111(4) 0.260(8) 0.028(5) 0.061(5) 0.013(4)
C39 0.0709(17) 0.0410(13) 0.092(2) -0.0016(13) 0.0378(15) -0.0001(12)
C40 0.0786(19) 0.0525(16) 0.091(2) 0.0044(14) 0.0342(17) 0.0109(14)
C41 0.084(2) 0.0532(16) 0.096(3) -0.0017(15) 0.0374(18) 0.0097(14)
C42 0.0758(18) 0.0482(15) 0.102(3) -0.0105(15) 0.0409(17) -0.0038(13)
C43 0.095(2) 0.0616(18) 0.098(2) -0.0005(16) 0.051(2) 0.0008(16)
C44 0.086(2) 0.0503(16) 0.097(3) 0.0070(15) 0.0410(18) 0.0091(14)
C45 0.114(3) 0.076(2) 0.110(3) -0.023(2) 0.049(2) 0.013(2)
C53 0.0648(16) 0.0471(15) 0.111(3) -0.0051(15) 0.0390(17) -0.0052(13)
C54 0.0781(19) 0.0530(16) 0.119(3) 0.0062(17) 0.0454(19) 0.0014(15)
C55 0.081(2) 0.0546(18) 0.143(3) 0.0094(19) 0.044(2) 0.0079(15)
C56 0.084(2) 0.0490(16) 0.146(3) -0.0142(19) 0.058(2) -0.0062(16)
C57 0.081(2) 0.069(2) 0.120(3) -0.0158(19) 0.051(2) -0.0082(17)
C58 0.0746(19) 0.0663(19) 0.103(3) -0.0035(17) 0.0400(18) -0.0063(15)
C59 0.100(3) 0.061(2) 0.184(5) -0.020(2) 0.069(3) 0.0098(19)
C60 0.114(3) 0.080(3) 0.208(5) 0.006(3) 0.067(3) 0.035(2)
C61 0.161(5) 0.123(4) 0.197(6) -0.035(4) 0.099(4) 0.027(4)
C62 0.089(2) 0.090(3) 0.166(4) 0.003(3) 0.067(3) 0.007(2)
C63 0.085(2) 0.080(2) 0.146(4) -0.001(2) 0.040(2) 0.0030(19)
C64 0.177(6) 0.133(5) 0.175(6) 0.022(4) 0.075(5) 0.030(4)
C65 0.111(3) 0.106(4) 0.204(6) 0.017(4) 0.058(4) -0.002(3)
C66 0.106(3) 0.092(3) 0.168(5) -0.038(3) 0.046(3) -0.001(2)
C67 0.0706(18) 0.0530(16) 0.119(3) 0.0096(17) 0.0449(19) 0.0009(14)
C68 0.0752(19) 0.0553(17) 0.109(3) 0.0067(16) 0.0408(18) -0.0063(14)
C69 0.0775(19) 0.0600(17) 0.105(3) 0.0024(17) 0.0399(18) -0.0102(15)
C70 0.091(2) 0.0549(17) 0.116(3) 0.0100(18) 0.051(2) -0.0004(16)
C71 0.085(2) 0.089(3) 0.130(3) 0.044(2) 0.042(2) 0.007(2)
C72 0.068(2) 0.098(3) 0.140(4) 0.039(3) 0.034(2) 0.0018(19)
C73 0.121(3) 0.064(2) 0.138(3) 0.015(2) 0.079(3) -0.0025(19)
C74 0.149(4) 0.082(3) 0.182(5) 0.016(3) 0.059(4) -0.039(3)
C75 0.172(5) 0.104(3) 0.134(4) 0.043(3) 0.046(4) -0.037(3)
C76 0.127(3) 0.099(3) 0.165(5) -0.003(3) 0.074(3) -0.023(3)
C77 0.091(2) 0.098(3) 0.113(3) 0.000(2) 0.045(2) 0.003(2)
C81 0.0708(18) 0.0403(15) 0.137(3) 0.0067(17) 0.0373(19) 0.0040(13)
C82 0.103(3) 0.0552(18) 0.136(3) 0.015(2) 0.054(2) 0.0071(17)
C83 0.117(3) 0.064(2) 0.181(5) 0.034(3) 0.070(3) 0.008(2)
C84 0.100(3) 0.0450(19) 0.207(5) 0.020(3) 0.071(3) 0.0111(17)
C85 0.087(2) 0.0522(19) 0.163(4) -0.010(2) 0.042(2) 0.0001(16)
C86 0.0764(19) 0.0441(16) 0.134(3) 0.0015(17) 0.036(2) 0.0015(14)
C87 0.116(3) 0.045(2) 0.312(9) 0.031(3) 0.082(4) 0.008(2)
C88 0.137(5) 0.049(2) 0.507(14) 0.030(5) 0.063(7) -0.014(3)
C89 0.248(7) 0.073(3) 0.288(8) 0.079(4) 0.164(7) 0.052(4)
C90 0.135(4) 0.0453(19) 0.180(5) 0.001(2) 0.014(3) 0.021(2)
C91 0.116(3) 0.075(2) 0.131(4) 0.013(2) 0.033(3) 0.027(2)
C92 0.159(5) 0.098(3) 0.139(4) 0.022(3) 0.020(4) 0.037(3)
C93 0.271(10) 0.167(7) 0.215(8) 0.047(6) 0.129(7) 0.109(7)
C94 0.101(3) 0.086(3) 0.248(7) 0.014(4) 0.017(4) 0.004(2)
C95 0.0671(17) 0.0449(15) 0.110(3) -0.0064(15) 0.0339(17) 0.0014(12)
C96 0.0727(18) 0.0491(16) 0.119(3) -0.0005(16) 0.0384(19) 0.0041(14)
C97 0.079(2) 0.0574(17) 0.117(3) 0.0011(17) 0.0421(19) 0.0103(15)
C98 0.0726(19) 0.0606(18) 0.117(3) -0.0047(18) 0.0309(19) 0.0130(15)
C99 0.0729(19) 0.0625(19) 0.113(3) 0.0007(18) 0.0292(19) 0.0156(15)
C100 0.0698(18) 0.0563(17) 0.112(3) -0.0034(16) 0.0298(18) 0.0050(14)
C101 0.082(2) 0.085(2) 0.120(3) -0.005(2) 0.040(2) 0.0203(19)
C102 0.078(2) 0.130(4) 0.159(4) -0.021(3) 0.053(3) 0.003(2)
C103 0.123(3) 0.116(3) 0.146(4) 0.003(3) 0.054(3) 0.068(3)
C104 0.096(2) 0.078(2) 0.131(4) -0.004(2) 0.052(2) 0.017(2)
C105 0.107(3) 0.065(2) 0.145(4) -0.012(2) 0.056(3) 0.0083(19)
C106 0.115(3) 0.088(3) 0.172(5) -0.030(3) 0.069(3) -0.023(2)
C107 0.135(4) 0.106(3) 0.143(5) -0.025(3) 0.049(3) -0.012(3)
C108 0.177(5) 0.070(3) 0.210(6) -0.005(3) 0.082(5) 0.017(3)
C109 0.0700(17) 0.0450(14) 0.095(2) 0.0060(14) 0.0400(16) -0.0006(12)
C110 0.0807(19) 0.0589(17) 0.095(2) 0.0102(15) 0.0422(18) 0.0060(15)
C111 0.081(2) 0.075(2) 0.113(3) 0.012(2) 0.054(2) 0.0036(17)
C112 0.0721(19) 0.072(2) 0.129(3) 0.013(2) 0.045(2) 0.0034(16)
C113 0.086(2) 0.093(3) 0.130(3) 0.043(2) 0.041(2) 0.012(2)
C114 0.080(2) 0.082(2) 0.119(3) 0.036(2) 0.051(2) 0.0084(17)
C115 0.075(2) 0.102(3) 0.156(4) 0.014(3) 0.035(2) 0.012(2)
C123 0.0669(17) 0.0487(15) 0.089(2) -0.0009(13) 0.0374(16) -0.0031(12)
C124 0.0748(18) 0.0482(15) 0.098(2) 0.0032(14) 0.0388(17) -0.0045(13)
C125 0.092(2) 0.0545(17) 0.110(3) -0.0007(16) 0.045(2) -0.0158(16)
C126 0.111(3) 0.082(2) 0.096(3) -0.006(2) 0.033(2) -0.047(2)
C127 0.088(2) 0.105(3) 0.095(3) 0.003(2) 0.025(2) -0.036(2)
C128 0.084(2) 0.070(2) 0.095(2) 0.0028(17) 0.0364(19) -0.0126(16)
C129 0.192(6) 0.156(5) 0.116(4) 0.006(3) 0.022(4) -0.127(5)
C130 0.167(5) 0.106(4) 0.162(5) 0.010(3) 0.062(4) -0.067(3)
C131 0.132(4) 0.095(3) 0.159(4) -0.042(3) 0.069(3) -0.052(3)
C132 0.117(4) 0.134(4) 0.173(6) -0.006(4) 0.051(3) -0.043(3)
C133 0.153(5) 0.200(6) 0.118(4) -0.036(4) 0.069(4) -0.076(5)
C134 0.144(5) 0.290(10) 0.188(7) -0.107(7) 0.098(5) -0.094(6)
C135 0.129(5) 0.177(6) 0.210(7) -0.006(5) 0.081(5) -0.021(4)
C136 0.124(4) 0.322(11) 0.124(5) -0.048(6) 0.046(4) -0.022(5)
C32 0.204(10) 0.052(4) 0.174(9) -0.004(5) 0.080(8) -0.015(5)
C33 0.133(7) 0.062(5) 0.191(10) -0.019(6) 0.053(8) -0.016(5)
C34 0.142(6) 0.047(3) 0.122(6) -0.005(4) 0.020(5) 0.004(4)
C46 0.074(6) 0.090(8) 0.136(9) -0.053(7) 0.019(6) 0.008(5)
C47 0.124(9) 0.138(9) 0.119(8) -0.026(7) 0.073(7) 0.012(7)
C48 0.105(5) 0.101(5) 0.108(6) -0.014(4) 0.059(4) -0.007(4)
C49 0.097(5) 0.092(6) 0.118(6) -0.018(5) 0.048(4) -0.015(5)
C50 0.202(12) 0.139(10) 0.193(11) -0.016(9) 0.076(10) 0.008(10)
C51 0.120(8) 0.142(10) 0.150(10) -0.067(8) 0.053(7) -0.014(7)
C52 0.109(6) 0.103(6) 0.148(8) -0.058(6) 0.076(6) -0.047(5)
C78 0.151(6) 0.208(8) 0.123(5) 0.023(5) 0.055(4) -0.046(6)
C79 0.135(5) 0.121(6) 0.149(7) 0.000(5) 0.035(4) 0.001(4)
C80 0.133(5) 0.126(5) 0.144(6) -0.019(4) 0.057(5) -0.021(4)
C116 0.085(5) 0.137(7) 0.123(7) 0.019(6) 0.020(5) 0.050(5)
C117 0.072(4) 0.127(7) 0.175(8) 0.029(6) 0.073(5) 0.027(4)
C118 0.107(5) 0.128(6) 0.170(7) 0.014(5) 0.014(5) -0.007(5)
C119 0.191(8) 0.203(8) 0.229(8) -0.003(7) 0.048(7) -0.005(7)
C120 0.223(13) 0.288(16) 0.306(16) -0.054(13) 0.075(12) -0.058(13)
C121 0.247(14) 0.240(14) 0.286(15) 0.022(11) -0.017(12) 0.018(13)
C122 0.127(8) 0.183(11) 0.230(12) -0.046(10) 0.018(9) -0.054(8)
C1A 0.105(7) 0.191(12) 0.281(14) 0.035(11) 0.090(9) 0.013(8)
C2A 0.121(8) 0.166(11) 0.205(13) -0.052(10) 0.041(10) 0.036(8)
C3A 0.125(6) 0.151(7) 0.167(7) 0.001(6) 0.036(5) 0.017(6)
C4A 0.165(7) 0.161(7) 0.187(7) -0.022(6) 0.047(6) 0.013(6)
C5A 0.126(8) 0.137(9) 0.259(14) -0.088(9) 0.016(8) 0.017(7)
C6A 0.224(14) 0.259(16) 0.247(15) -0.015(13) 0.041(12) 0.033(13)
C7A 0.143(10) 0.183(12) 0.249(14) -0.017(11) 0.051(10) -0.021(9)
C8A 0.152(8) 0.047(4) 0.214(11) -0.012(5) 0.073(8) -0.028(5)
C9A 0.139(8) 0.044(4) 0.177(9) -0.020(5) 0.036(7) -0.013(5)
C10A 0.155(6) 0.065(4) 0.132(6) 0.009(4) 0.040(5) -0.001(4)
C11A 0.123(6) 0.089(5) 0.101(6) -0.037(4) 0.050(5) -0.016(4)
C12A 0.144(10) 0.129(10) 0.154(9) -0.011(8) 0.088(8) 0.046(8)
C13A 0.130(5) 0.077(4) 0.109(5) -0.012(4) 0.044(4) -0.003(4)
C14A 0.127(6) 0.111(6) 0.119(6) -0.001(5) 0.041(5) -0.015(5)
C15A 0.134(7) 0.124(7) 0.130(7) -0.025(5) 0.045(6) -0.022(6)
C16A 0.171(8) 0.082(5) 0.152(7) -0.031(5) 0.056(6) -0.022(5)
C17A 0.162(8) 0.098(6) 0.154(8) -0.047(5) 0.047(6) 0.024(6)
C18A 0.130(13) 0.101(12) 0.127(14) -0.009(10) 0.049(11) 0.046(10)
C19A 0.152(15) 0.142(17) 0.136(16) 0.000(13) 0.065(12) 0.015(13)
C20A 0.147(13) 0.098(12) 0.130(13) -0.002(10) 0.047(11) -0.024(11)

loop_
_atom_type_symbol
_atom_type_description
_atom_type_scat_dispersion_real
_atom_type_scat_dispersion_imag
_atom_type_scat_source
C C 0.0181 0.0091 'International Tables Vol C Tables 4.2.6.8 and 6.1.1.4'
H H 0.0000 0.0000 'International Tables Vol C Tables 4.2.6.8 and 6.1.1.4'
Cl Cl 0.3639 0.7018 'International Tables Vol C Tables 4.2.6.8 and 6.1.1.4'

loop_
_geom_angle_atom_site_label_1
_geom_angle_atom_site_label_2
_geom_angle_atom_site_label_3
_geom_angle
_geom_angle_site_symmetry_1
_geom_angle_site_symmetry_3
_geom_angle_publ_flag
Cl1 C137 Cl2 108.2(5) . . ?
Cl1 C137 H137 105.8 . . ?
Cl2 C137 H137 105.8 . . ?
Cl3 C137 Cl1 114.9(6) . . ?
Cl3 C137 Cl2 115.3(6) . . ?
Cl3 C137 H137 105.8 . . ?
C2 C1 C18 110.1(2) . . ?
C2 C1 C25 127.8(3) . . ?
C18 C1 C25 122.0(2) . . ?
C1 C2 C3 108.4(2) . . ?
C1 C2 C39 122.3(2) . . ?
C39 C2 C3 129.1(2) . . ?
C4 C3 C2 139.3(3) . . ?
C4 C3 C19 116.8(2) . . ?
C19 C3 C2 103.3(2) . . ?
C3 C4 C5 140.8(3) . . ?
C3 C4 C23 115.7(3) . . ?
C23 C4 C5 103.0(2) . . ?
C6 C5 C4 108.7(3) . . ?
C6 C5 C53 125.1(3) . . ?
C53 C5 C4 125.7(3) . . ?
C5 C6 C7 110.3(3) . . ?
C5 C6 C67 127.4(3) . . ?
C7 C6 C67 122.2(3) . . ?
C8 C7 C6 136.7(3) . . ?
C23 C7 C6 104.4(3) . . ?
C23 C7 C8 118.8(3) . . ?
C7 C8 H8 120.3 . . ?
C7 C8 C9 119.5(3) . . ?
C9 C8 H8 120.3 . . ?
C8 C9 C10 137.3(3) . . ?
C24 C9 C8 119.4(3) . . ?
C24 C9 C10 103.3(3) . . ?
C9 C10 C81 122.2(3) . . ?
C11 C10 C9 110.7(2) . . ?
C11 C10 C81 126.9(3) . . ?
C10 C11 C12 108.6(3) . . ?
C10 C11 C95 125.4(3) . . ?
C95 C11 C12 125.4(3) . . ?
C13 C12 C11 139.9(3) . . ?
C13 C12 C24 116.7(2) . . ?
C24 C12 C11 102.8(2) . . ?
C12 C13 C14 139.6(3) . . ?
C12 C13 C21 116.1(3) . . ?
C21 C13 C14 103.5(2) . . ?
C15 C14 C13 108.6(2) . . ?
C15 C14 C109 121.5(3) . . ?
C109 C14 C13 129.8(2) . . ?
C14 C15 C16 109.8(2) . . ?
C14 C15 C123 129.0(3) . . ?
C123 C15 C16 121.1(2) . . ?
C17 C16 C15 133.7(3) . . ?
C21 C16 C15 104.9(2) . . ?
C21 C16 C17 120.0(3) . . ?
C16 C17 H17 120.5 . . ?
C16 C17 C18 119.0(2) . . ?
C18 C17 H17 120.5 . . ?
C17 C18 C1 134.5(2) . . ?
C19 C18 C1 104.6(2) . . ?
C19 C18 C17 119.5(2) . . ?
C18 C19 C3 113.4(2) . . ?
C20 C19 C3 125.2(2) . . ?
C20 C19 C18 120.0(3) . . ?
C19 C20 C22 117.7(3) . . ?
C21 C20 C19 121.2(2) . . ?
C21 C20 C22 118.1(3) . . ?
C16 C21 C13 113.0(3) . . ?
C20 C21 C13 125.2(2) . . ?
C20 C21 C16 120.2(2) . . ?
C23 C22 C20 118.9(3) . . ?
C23 C22 C24 121.6(3) . . ?
C24 C22 C20 118.6(3) . . ?
C7 C23 C4 112.8(3) . . ?
C22 C23 C4 125.5(3) . . ?
C22 C23 C7 120.5(3) . . ?
C9 C24 C12 113.9(3) . . ?
C22 C24 C9 120.2(3) . . ?
C22 C24 C12 125.0(3) . . ?
C26 C25 C1 123.4(3) . . ?
C26 C25 C30 117.5(3) . . ?
C30 C25 C1 119.1(3) . . ?
C25 C26 H26 119.5 . . ?
C25 C26 C27 120.9(3) . . ?
C27 C26 H26 119.5 . . ?
C26 C27 H27 119.1 . . ?
C28 C27 C26 121.9(4) . . ?
C28 C27 H27 119.1 . . ?
C27 C28 C31 121.4(4) . . ?
C29 C28 C27 117.0(3) . . ?
C29 C28 C31 121.6(4) . . ?
C28 C29 H29 119.1 . . ?
C28 C29 C30 121.9(4) . . ?
C30 C29 H29 119.1 . . ?
C25 C30 C29 120.7(3) . . ?
C25 C30 H30 119.7 . . ?
C29 C30 H30 119.7 . . ?
C28 C31 C32 110.0(4) . . ?
C28 C31 C9A 108.4(4) . . ?
C33 C31 C28 110.4(5) . . ?
C33 C31 C32 109.2(8) . . ?
C33 C31 C34 111.6(7) . . ?
C34 C31 C28 113.1(5) . . ?
C34 C31 C32 102.4(7) . . ?
C8A C31 C28 105.1(4) . . ?
C8A C31 C9A 98.4(8) . . ?
C10A C31 C28 111.6(5) . . ?
C10A C31 C8A 119.1(7) . . ?
C10A C31 C9A 113.1(7) . . ?
C36 C35 C10A 124.3(8) . . ?
C37 C35 C36 100.1(7) . . ?
C37 C35 C10A 92.0(6) . . ?
C38 C35 C36 111.5(7) . . ?
C38 C35 C37 113.7(6) . . ?
C38 C35 C10A 112.4(5) . . ?
C34 C35 C36 92.2(7) . . ?
C34 C35 C37 127.8(7) . . ?
C34 C35 C38 108.0(5) . . ?
C35 C36 H36A 109.5 . . ?
C35 C36 H36B 109.5 . . ?
C35 C36 H36C 109.5 . . ?
H36A C36 H36B 109.5 . . ?
H36A C36 H36C 109.5 . . ?
H36B C36 H36C 109.5 . . ?
C35 C37 H37A 109.5 . . ?
C35 C37 H37B 109.5 . . ?
C35 C37 H37C 109.5 . . ?
H37A C37 H37B 109.5 . . ?
H37A C37 H37C 109.5 . . ?
H37B C37 H37C 109.5 . . ?
C35 C38 H38A 109.5 . . ?
C35 C38 H38B 109.5 . . ?
C35 C38 H38C 109.5 . . ?
H38A C38 H38B 109.5 . . ?
H38A C38 H38C 109.5 . . ?
H38B C38 H38C 109.5 . . ?
C40 C39 C2 120.2(3) . . ?
C44 C39 C2 122.1(3) . . ?
C44 C39 C40 117.2(3) . . ?
C39 C40 H40 119.3 . . ?
C41 C40 C39 121.4(3) . . ?
C41 C40 H40 119.3 . . ?
C40 C41 H41 119.2 . . ?
C40 C41 C42 121.5(3) . . ?
C42 C41 H41 119.2 . . ?
C41 C42 C45 120.8(3) . . ?
C43 C42 C41 116.7(3) . . ?
C43 C42 C45 122.5(3) . . ?
C42 C43 H43 119.2 . . ?
C44 C43 C42 121.7(3) . . ?
C44 C43 H43 119.2 . . ?
C39 C44 C43 121.4(3) . . ?
C39 C44 H44 119.3 . . ?
C43 C44 H44 119.3 . . ?
C42 C45 C47 104.3(5) . . ?
C42 C45 C13A 95.8(4) . . ?
C46 C45 C42 113.7(10) . . ?
C46 C45 C47 102.3(12) . . ?
C48 C45 C42 120.7(5) . . ?
C48 C45 C46 116.0(8) . . ?
C48 C45 C47 94.7(7) . . ?
C11A C45 C42 111.1(4) . . ?
C11A C45 C12A 116.3(10) . . ?
C11A C45 C13A 107.8(5) . . ?
C12A C45 C42 107.1(8) . . ?
C12A C45 C13A 116.9(8) . . ?
C54 C53 C5 121.2(3) . . ?
C54 C53 C58 116.8(3) . . ?
C58 C53 C5 121.9(3) . . ?
C53 C54 H54 119.3 . . ?
C55 C54 C53 121.4(3) . . ?
C55 C54 H54 119.3 . . ?
C54 C55 H55 118.8 . . ?
C54 C55 C56 122.3(4) . . ?
C56 C55 H55 118.8 . . ?
C55 C56 C57 116.4(3) . . ?
C55 C56 C59 124.2(4) . . ?
C57 C56 C59 119.3(4) . . ?
C56 C57 H57 119.4 . . ?
C58 C57 C56 121.2(4) . . ?
C58 C57 H57 119.4 . . ?
C53 C58 H58 119.2 . . ?
C57 C58 C53 121.7(4) . . ?
C57 C58 H58 119.2 . . ?
C56 C59 C61 108.4(4) . . ?
C60 C59 C56 111.1(4) . . ?
C60 C59 C61 105.6(4) . . ?
C60 C59 C62 115.1(4) . . ?
C62 C59 C56 111.8(3) . . ?
C62 C59 C61 104.2(4) . . ?
C59 C60 H60A 109.5 . . ?
C59 C60 H60B 109.5 . . ?
C59 C60 H60C 109.5 . . ?
H60A C60 H60B 109.5 . . ?
H60A C60 H60C 109.5 . . ?
H60B C60 H60C 109.5 . . ?
C59 C61 H61A 109.5 . . ?
C59 C61 H61B 109.5 . . ?
C59 C61 H61C 109.5 . . ?
H61A C61 H61B 109.5 . . ?
H61A C61 H61C 109.5 . . ?
H61B C61 H61C 109.5 . . ?
C59 C62 H62A 106.2 . . ?
C59 C62 H62B 106.2 . . ?
C59 C62 C63 124.3(4) . . ?
H62A C62 H62B 106.4 . . ?
C63 C62 H62A 106.2 . . ?
C63 C62 H62B 106.2 . . ?
C64 C63 C62 112.8(4) . . ?
C64 C63 C65 110.3(5) . . ?
C64 C63 C66 110.3(5) . . ?
C65 C63 C62 103.4(4) . . ?
C66 C63 C62 111.0(4) . . ?
C66 C63 C65 108.9(4) . . ?
C63 C64 H64A 109.5 . . ?
C63 C64 H64B 109.5 . . ?
C63 C64 H64C 109.5 . . ?
H64A C64 H64B 109.5 . . ?
H64A C64 H64C 109.5 . . ?
H64B C64 H64C 109.5 . . ?
C63 C65 H65A 109.5 . . ?
C63 C65 H65B 109.5 . . ?
C63 C65 H65C 109.5 . . ?
H65A C65 H65B 109.5 . . ?
H65A C65 H65C 109.5 . . ?
H65B C65 H65C 109.5 . . ?
C63 C66 H66A 109.5 . . ?
C63 C66 H66B 109.5 . . ?
C63 C66 H66C 109.5 . . ?
H66A C66 H66B 109.5 . . ?
H66A C66 H66C 109.5 . . ?
H66B C66 H66C 109.5 . . ?
C68 C67 C6 121.2(3) . . ?
C72 C67 C6 122.5(3) . . ?
C72 C67 C68 116.4(3) . . ?
C67 C68 H68 119.3 . . ?
C69 C68 C67 121.5(3) . . ?
C69 C68 H68 119.3 . . ?
C68 C69 H69 119.2 . . ?
C68 C69 C70 121.5(3) . . ?
C70 C69 H69 119.2 . . ?
C69 C70 C73 120.0(3) . . ?
C71 C70 C69 117.1(3) . . ?
C71 C70 C73 122.9(4) . . ?
C70 C71 H71 119.3 . . ?
C70 C71 C72 121.4(4) . . ?
C72 C71 H71 119.3 . . ?
C67 C72 C71 122.0(4) . . ?
C67 C72 H72 119.0 . . ?
C71 C72 H72 119.0 . . ?
C70 C73 C74 106.8(3) . . ?
C70 C73 C76 109.3(3) . . ?
C74 C73 C76 98.8(4) . . ?
C75 C73 C70 113.1(4) . . ?
C75 C73 C74 104.2(4) . . ?
C75 C73 C76 122.2(4) . . ?
C73 C74 H74A 109.5 . . ?
C73 C74 H74B 109.5 . . ?
C73 C74 H74C 109.5 . . ?
H74A C74 H74B 109.5 . . ?
H74A C74 H74C 109.5 . . ?
H74B C74 H74C 109.5 . . ?
C73 C75 H75A 109.5 . . ?
C73 C75 H75B 109.5 . . ?
C73 C75 H75C 109.5 . . ?
H75A C75 H75B 109.5 . . ?
H75A C75 H75C 109.5 . . ?
H75B C75 H75C 109.5 . . ?
C73 C76 H76A 107.9 . . ?
C73 C76 H76B 107.9 . . ?
H76A C76 H76B 107.2 . . ?
C77 C76 C73 117.6(4) . . ?
C77 C76 H76A 107.9 . . ?
C77 C76 H76B 107.9 . . ?
C78 C77 C76 108.8(5) . . ?
C79 C77 C76 100.6(5) . . ?
C79 C77 C78 103.3(6) . . ?
C80 C77 C76 117.4(4) . . ?
C80 C77 C78 112.7(5) . . ?
C80 C77 C79 112.6(6) . . ?
C18A C77 C76 101.7(9) . . ?
C19A C77 C76 103.1(14) . . ?
C19A C77 C18A 106.4(11) . . ?
C20A C77 C76 127.0(11) . . ?
C20A C77 C18A 105.5(10) . . ?
C20A C77 C19A 111.4(12) . . ?
C82 C81 C10 123.3(3) . . ?
C82 C81 C86 117.6(3) . . ?
C86 C81 C10 119.0(3) . . ?
C81 C82 H82 119.5 . . ?
C81 C82 C83 121.0(4) . . ?
C83 C82 H82 119.5 . . ?
C82 C83 H83 118.7 . . ?
C84 C83 C82 122.6(5) . . ?
C84 C83 H83 118.7 . . ?
C83 C84 C85 116.4(3) . . ?
C83 C84 C87 123.0(5) . . ?
C85 C84 C87 120.3(5) . . ?
C84 C85 H85 118.9 . . ?
C86 C85 C84 122.2(4) . . ?
C86 C85 H85 118.9 . . ?
C81 C86 H86 120.0 . . ?
C85 C86 C81 119.9(4) . . ?
C85 C86 H86 120.0 . . ?
C84 C87 C89 109.1(6) . . ?
C88 C87 C84 106.6(4) . . ?
C88 C87 C89 108.9(7) . . ?
C88 C87 C90 109.6(7) . . ?
C90 C87 C84 112.9(5) . . ?
C90 C87 C89 109.6(4) . . ?
C87 C88 H88A 109.5 . . ?
C87 C88 H88B 109.5 . . ?
C87 C88 H88C 109.5 . . ?
H88A C88 H88B 109.5 . . ?
H88A C88 H88C 109.5 . . ?
H88B C88 H88C 109.5 . . ?
C87 C89 H89A 109.5 . . ?
C87 C89 H89B 109.5 . . ?
C87 C89 H89C 109.5 . . ?
H89A C89 H89B 109.5 . . ?
H89A C89 H89C 109.5 . . ?
H89B C89 H89C 109.5 . . ?
C87 C90 H90A 106.2 . . ?
C87 C90 H90B 106.2 . . ?
H90A C90 H90B 106.4 . . ?
C91 C90 C87 124.7(5) . . ?
C91 C90 H90A 106.2 . . ?
C91 C90 H90B 106.2 . . ?
C90 C91 C92 110.6(4) . . ?
C90 C91 C93 106.3(6) . . ?
C93 C91 C92 105.6(4) . . ?
C94 C91 C90 112.9(4) . . ?
C94 C91 C92 109.8(5) . . ?
C94 C91 C93 111.3(6) . . ?
C91 C92 H92A 109.5 . . ?
C91 C92 H92B 109.5 . . ?
C91 C92 H92C 109.5 . . ?
H92A C92 H92B 109.5 . . ?
H92A C92 H92C 109.5 . . ?
H92B C92 H92C 109.5 . . ?
C91 C93 H93A 109.5 . . ?
C91 C93 H93B 109.5 . . ?
C91 C93 H93C 109.5 . . ?
H93A C93 H93B 109.5 . . ?
H93A C93 H93C 109.5 . . ?
H93B C93 H93C 109.5 . . ?
C91 C94 H94A 109.5 . . ?
C91 C94 H94B 109.5 . . ?
C91 C94 H94C 109.5 . . ?
H94A C94 H94B 109.5 . . ?
H94A C94 H94C 109.5 . . ?
H94B C94 H94C 109.5 . . ?
C96 C95 C11 120.5(3) . . ?
C96 C95 C100 117.5(3) . . ?
C100 C95 C11 121.6(3) . . ?
C95 C96 H96 119.2 . . ?
C97 C96 C95 121.5(3) . . ?
C97 C96 H96 119.2 . . ?
C96 C97 H97 119.5 . . ?
C96 C97 C98 121.1(4) . . ?
C98 C97 H97 119.5 . . ?
C97 C98 C101 119.8(4) . . ?
C99 C98 C97 117.0(3) . . ?
C99 C98 C101 123.1(3) . . ?
C98 C99 H99 119.1 . . ?
C98 C99 C100 121.8(3) . . ?
C100 C99 H99 119.1 . . ?
C95 C100 H100 119.6 . . ?
C99 C100 C95 120.7(4) . . ?
C99 C100 H100 119.6 . . ?
C98 C101 C102 108.1(3) . . ?
C98 C101 C104 111.5(3) . . ?
C103 C101 C98 111.2(4) . . ?
C103 C101 C102 107.5(4) . . ?
C103 C101 C104 112.6(4) . . ?
C104 C101 C102 105.6(4) . . ?
C101 C102 H10A 109.5 . . ?
C101 C102 H10B 109.5 . . ?
C101 C102 H10C 109.5 . . ?
H10A C102 H10B 109.5 . . ?
H10A C102 H10C 109.5 . . ?
H10B C102 H10C 109.5 . . ?
C101 C103 H10D 109.5 . . ?
C101 C103 H10E 109.5 . . ?
C101 C103 H10F 109.5 . . ?
H10D C103 H10E 109.5 . . ?
H10D C103 H10F 109.5 . . ?
H10E C103 H10F 109.5 . . ?
C101 C104 H10G 106.3 . . ?
C101 C104 H10H 106.3 . . ?
C101 C104 C105 124.0(4) . . ?
H10G C104 H10H 106.4 . . ?
C105 C104 H10G 106.3 . . ?
C105 C104 H10H 106.3 . . ?
C104 C105 C108 112.2(4) . . ?
C106 C105 C104 113.3(3) . . ?
C106 C105 C107 107.5(4) . . ?
C106 C105 C108 109.5(4) . . ?
C107 C105 C104 107.0(4) . . ?
C107 C105 C108 107.0(4) . . ?
C105 C106 H10I 109.5 . . ?
C105 C106 H10J 109.5 . . ?
C105 C106 H10K 109.5 . . ?
H10I C106 H10J 109.5 . . ?
H10I C106 H10K 109.5 . . ?
H10J C106 H10K 109.5 . . ?
C105 C107 H10L 109.5 . . ?
C105 C107 H10M 109.5 . . ?
C105 C107 H10N 109.5 . . ?
H10L C107 H10M 109.5 . . ?
H10L C107 H10N 109.5 . . ?
H10M C107 H10N 109.5 . . ?
C105 C108 H10O 109.5 . . ?
C105 C108 H10P 109.5 . . ?
C105 C108 H10Q 109.5 . . ?
H10O C108 H10P 109.5 . . ?
H10O C108 H10Q 109.5 . . ?
H10P C108 H10Q 109.5 . . ?
C110 C109 C14 122.0(3) . . ?
C110 C109 C114 117.0(3) . . ?
C114 C109 C14 120.7(3) . . ?
C109 C110 H110 119.2 . . ?
C109 C110 C111 121.6(3) . . ?
C111 C110 H110 119.2 . . ?
C110 C111 H111 119.0 . . ?
C112 C111 C110 122.0(3) . . ?
C112 C111 H111 119.0 . . ?
C111 C112 C113 115.8(3) . . ?
C111 C112 C115 122.5(3) . . ?
C113 C112 C115 121.6(4) . . ?
C112 C113 H113 118.6 . . ?
C114 C113 C112 122.8(4) . . ?
C114 C113 H113 118.6 . . ?
C109 C114 H114 119.7 . . ?
C113 C114 C109 120.6(3) . . ?
C113 C114 H114 119.7 . . ?
C112 C115 C116 107.8(5) . . ?
C112 C115 C117 108.0(4) . . ?
C112 C115 C1A 113.7(6) . . ?
C112 C115 C3A 117.0(6) . . ?
C116 C115 C117 105.7(6) . . ?
C118 C115 C112 102.0(5) . . ?
C118 C115 C116 116.5(7) . . ?
C118 C115 C117 116.3(7) . . ?
C1A C115 C3A 102.0(10) . . ?
C2A C115 C112 110.5(7) . . ?
C2A C115 C1A 109.8(11) . . ?
C2A C115 C3A 103.0(9) . . ?
C124 C123 C15 119.1(3) . . ?
C128 C123 C15 123.4(3) . . ?
C128 C123 C124 117.4(3) . . ?
C123 C124 H124 119.2 . . ?
C125 C124 C123 121.6(3) . . ?
C125 C124 H124 119.2 . . ?
C124 C125 H125 119.5 . . ?
C124 C125 C126 121.1(3) . . ?
C126 C125 H125 119.5 . . ?
C125 C126 C129 121.3(4) . . ?
C127 C126 C125 117.7(3) . . ?
C127 C126 C129 120.9(4) . . ?
C126 C127 H127 119.1 . . ?
C126 C127 C128 121.9(4) . . ?
C128 C127 H127 119.1 . . ?
C123 C128 C127 120.3(3) . . ?
C123 C128 H128 119.9 . . ?
C127 C128 H128 119.9 . . ?
C126 C129 C132 107.0(5) . . ?
C130 C129 C126 118.2(4) . . ?
C130 C129 C131 118.7(5) . . ?
C130 C129 C132 101.1(5) . . ?
C131 C129 C126 110.3(4) . . ?
C131 C129 C132 98.2(5) . . ?
C129 C130 H13A 109.5 . . ?
C129 C130 H13B 109.5 . . ?
C129 C130 H13C 109.5 . . ?
H13A C130 H13B 109.5 . . ?
H13A C130 H13C 109.5 . . ?
H13B C130 H13C 109.5 . . ?
C129 C131 H13D 109.5 . . ?
C129 C131 H13E 109.5 . . ?
C129 C131 H13F 109.5 . . ?
H13D C131 H13E 109.5 . . ?
H13D C131 H13F 109.5 . . ?
H13E C131 H13F 109.5 . . ?
C129 C132 H13G 107.0 . . ?
C129 C132 H13H 107.0 . . ?
H13G C132 H13H 106.8 . . ?
C133 C132 C129 121.2(5) . . ?
C133 C132 H13G 107.0 . . ?
C133 C132 H13H 107.0 . . ?
C132 C133 C135 102.3(5) . . ?
C132 C133 C136 116.5(7) . . ?
C134 C133 C132 112.5(5) . . ?
C134 C133 C135 104.2(7) . . ?
C134 C133 C136 113.1(6) . . ?
C136 C133 C135 106.6(5) . . ?
C133 C134 H13I 109.5 . . ?
C133 C134 H13J 109.5 . . ?
C133 C134 H13K 109.5 . . ?
H13I C134 H13J 109.5 . . ?
H13I C134 H13K 109.5 . . ?
H13J C134 H13K 109.5 . . ?
C133 C135 H13L 109.5 . . ?
C133 C135 H13M 109.5 . . ?
C133 C135 H13N 109.5 . . ?
H13L C135 H13M 109.5 . . ?
H13L C135 H13N 109.5 . . ?
H13M C135 H13N 109.5 . . ?
C133 C136 H13O 109.5 . . ?
C133 C136 H13P 109.5 . . ?
C133 C136 H13Q 109.5 . . ?
H13O C136 H13P 109.5 . . ?
H13O C136 H13Q 109.5 . . ?
H13P C136 H13Q 109.5 . . ?
C31 C32 H32A 109.5 . . ?
C31 C32 H32B 109.5 . . ?
C31 C32 H32C 109.5 . . ?
H32A C32 H32B 109.5 . . ?
H32A C32 H32C 109.5 . . ?
H32B C32 H32C 109.5 . . ?
C31 C33 H33A 109.5 . . ?
C31 C33 H33B 109.5 . . ?
C31 C33 H33C 109.5 . . ?
H33A C33 H33B 109.5 . . ?
H33A C33 H33C 109.5 . . ?
H33B C33 H33C 109.5 . . ?
C31 C34 H34A 104.8 . . ?
C31 C34 H34B 104.8 . . ?
C35 C34 C31 129.9(8) . . ?
C35 C34 H34A 104.8 . . ?
C35 C34 H34B 104.8 . . ?
H34A C34 H34B 105.8 . . ?
C45 C46 H46A 109.5 . . ?
C45 C46 H46B 109.5 . . ?
C45 C46 H46C 109.5 . . ?
H46A C46 H46B 109.5 . . ?
H46A C46 H46C 109.5 . . ?
H46B C46 H46C 109.5 . . ?
C45 C47 H47A 109.5 . . ?
C45 C47 H47B 109.5 . . ?
C45 C47 H47C 109.5 . . ?
H47A C47 H47B 109.5 . . ?
H47A C47 H47C 109.5 . . ?
H47B C47 H47C 109.5 . . ?
C45 C48 H48A 107.8 . . ?
C45 C48 H48B 107.8 . . ?
C45 C48 C49 117.9(7) . . ?
H48A C48 H48B 107.2 . . ?
C49 C48 H48A 107.8 . . ?
C49 C48 H48B 107.8 . . ?
C48 C49 C50 118.4(11) . . ?
C51 C49 C48 103.5(9) . . ?
C51 C49 C50 105.8(9) . . ?
C52 C49 C48 109.1(8) . . ?
C52 C49 C50 111.6(10) . . ?
C52 C49 C51 107.4(8) . . ?
C49 C50 H50A 109.5 . . ?
C49 C50 H50B 109.5 . . ?
C49 C50 H50C 109.5 . . ?
H50A C50 H50B 109.5 . . ?
H50A C50 H50C 109.5 . . ?
H50B C50 H50C 109.5 . . ?
C49 C51 H51A 109.5 . . ?
C49 C51 H51B 109.5 . . ?
C49 C51 H51C 109.5 . . ?
H51A C51 H51B 109.5 . . ?
H51A C51 H51C 109.5 . . ?
H51B C51 H51C 109.5 . . ?
C49 C52 H52A 109.5 . . ?
C49 C52 H52B 109.5 . . ?
C49 C52 H52C 109.5 . . ?
H52A C52 H52B 109.5 . . ?
H52A C52 H52C 109.5 . . ?
H52B C52 H52C 109.5 . . ?
C77 C78 H78A 109.5 . . ?
C77 C78 H78B 109.5 . . ?
C77 C78 H78C 109.5 . . ?
H78A C78 H78B 109.5 . . ?
H78A C78 H78C 109.5 . . ?
H78B C78 H78C 109.5 . . ?
C77 C79 H79A 109.5 . . ?
C77 C79 H79B 109.5 . . ?
C77 C79 H79C 109.5 . . ?
H79A C79 H79B 109.5 . . ?
H79A C79 H79C 109.5 . . ?
H79B C79 H79C 109.5 . . ?
C77 C80 H80A 109.5 . . ?
C77 C80 H80B 109.5 . . ?
C77 C80 H80C 109.5 . . ?
H80A C80 H80B 109.5 . . ?
H80A C80 H80C 109.5 . . ?
H80B C80 H80C 109.5 . . ?
C115 C116 H11A 109.5 . . ?
C115 C116 H11B 109.5 . . ?
C115 C116 H11C 109.5 . . ?
H11A C116 H11B 109.5 . . ?
H11A C116 H11C 109.5 . . ?
H11B C116 H11C 109.5 . . ?
C115 C117 H11D 109.5 . . ?
C115 C117 H11E 109.5 . . ?
C115 C117 H11F 109.5 . . ?
H11D C117 H11E 109.5 . . ?
H11D C117 H11F 109.5 . . ?
H11E C117 H11F 109.5 . . ?
C115 C118 H11G 105.2 . . ?
C115 C118 H11H 105.2 . . ?
C115 C118 C119 128.4(9) . . ?
H11G C118 H11H 105.9 . . ?
C119 C118 H11G 105.2 . . ?
C119 C118 H11H 105.2 . . ?
C118 C119 C120 102.7(13) . . ?
C118 C119 C121 111.2(13) . . ?
C120 C119 C121 112.3(12) . . ?
C122 C119 C118 110.0(10) . . ?
C122 C119 C120 110.1(11) . . ?
C122 C119 C121 110.2(11) . . ?
C119 C120 H12A 110.1 . . ?
C119 C120 H12B 110.0 . . ?
C119 C120 H12C 108.4 . . ?
H12A C120 H12B 109.5 . . ?
H12A C120 H12C 109.5 . . ?
H12B C120 H12C 109.5 . . ?
C119 C121 H12D 109.5 . . ?
C119 C121 H12E 109.5 . . ?
C119 C121 H12F 109.5 . . ?
H12D C121 H12E 109.5 . . ?
H12D C121 H12F 109.5 . . ?
H12E C121 H12F 109.5 . . ?
C119 C122 H12G 109.5 . . ?
C119 C122 H12H 109.5 . . ?
C119 C122 H12I 109.5 . . ?
H12G C122 H12H 109.5 . . ?
H12G C122 H12I 109.5 . . ?
H12H C122 H12I 109.5 . . ?
C115 C1A H1AA 109.5 . . ?
C115 C1A H1AB 109.5 . . ?
C115 C1A H1AC 109.5 . . ?
H1AA C1A H1AB 109.5 . . ?
H1AA C1A H1AC 109.5 . . ?
H1AB C1A H1AC 109.5 . . ?
C115 C2A H2AA 109.5 . . ?
C115 C2A H2AB 109.5 . . ?
C115 C2A H2AC 109.5 . . ?
H2AA C2A H2AB 109.5 . . ?
H2AA C2A H2AC 109.5 . . ?
H2AB C2A H2AC 109.5 . . ?
C115 C3A H3AA 108.0 . . ?
C115 C3A H3AB 108.0 . . ?
H3AA C3A H3AB 107.3 . . ?
C4A C3A C115 117.1(10) . . ?
C4A C3A H3AA 108.0 . . ?
C4A C3A H3AB 108.0 . . ?
C3A C4A C7A 122.6(14) . . ?
C5A C4A C3A 115.6(11) . . ?
C5A C4A C6A 112.4(11) . . ?
C5A C4A C7A 103.5(10) . . ?
C6A C4A C3A 97.0(14) . . ?
C6A C4A C7A 105.3(11) . . ?
C4A C5A H5AA 109.2 . . ?
C4A C5A H5AB 109.1 . . ?
C4A C5A H5AC 110.0 . . ?
H5AA C5A H5AB 109.5 . . ?
H5AA C5A H5AC 109.5 . . ?
H5AB C5A H5AC 109.5 . . ?
C4A C6A H6AA 109.5 . . ?
C4A C6A H6AB 109.5 . . ?
C4A C6A H6AC 109.5 . . ?
H6AA C6A H6AB 109.5 . . ?
H6AA C6A H6AC 109.5 . . ?
H6AB C6A H6AC 109.5 . . ?
C4A C7A H7AA 111.6 . . ?
C4A C7A H7AB 107.2 . . ?
C4A C7A H7AC 109.6 . . ?
H7AA C7A H7AB 109.4 . . ?
H7AA C7A H7AC 109.5 . . ?
H7AB C7A H7AC 109.4 . . ?
C31 C8A H8AA 109.5 . . ?
C31 C8A H8AB 109.5 . . ?
C31 C8A H8AC 109.5 . . ?
H8AA C8A H8AB 109.5 . . ?
H8AA C8A H8AC 109.5 . . ?
H8AB C8A H8AC 109.5 . . ?
C31 C9A H9AA 109.5 . . ?
C31 C9A H9AB 109.5 . . ?
C31 C9A H9AC 109.5 . . ?
H9AA C9A H9AB 109.5 . . ?
H9AA C9A H9AC 109.5 . . ?
H9AB C9A H9AC 109.5 . . ?
C31 C10A C35 126.7(8) . . ?
C31 C10A H10R 105.6 . . ?
C31 C10A H10S 105.6 . . ?
C35 C10A H10R 105.6 . . ?
C35 C10A H10S 105.6 . . ?
H10R C10A H10S 106.1 . . ?
C45 C11A H11I 109.5 . . ?
C45 C11A H11J 109.5 . . ?
C45 C11A H11K 109.5 . . ?
H11I C11A H11J 109.5 . . ?
H11I C11A H11K 109.5 . . ?
H11J C11A H11K 109.5 . . ?
C45 C12A H12J 109.5 . . ?
C45 C12A H12K 109.5 . . ?
C45 C12A H12L 109.5 . . ?
H12J C12A H12K 109.5 . . ?
H12J C12A H12L 109.5 . . ?
H12K C12A H12L 109.5 . . ?
C45 C13A H13R 105.3 . . ?
C45 C13A H13S 105.3 . . ?
H13R C13A H13S 106.0 . . ?
C14A C13A C45 128.1(7) . . ?
C14A C13A H13R 105.3 . . ?
C14A C13A H13S 105.3 . . ?
C13A C14A C15A 113.2(8) . . ?
C13A C14A C17A 108.6(7) . . ?
C15A C14A C17A 108.2(9) . . ?
C16A C14A C13A 112.9(7) . . ?
C16A C14A C15A 109.7(8) . . ?
C16A C14A C17A 103.8(9) . . ?
C14A C15A H15A 109.5 . . ?
C14A C15A H15B 109.5 . . ?
C14A C15A H15C 109.5 . . ?
H15A C15A H15B 109.5 . . ?
H15A C15A H15C 109.5 . . ?
H15B C15A H15C 109.5 . . ?
C14A C16A H16A 109.5 . . ?
C14A C16A H16B 109.5 . . ?
C14A C16A H16C 109.5 . . ?
H16A C16A H16B 109.5 . . ?
H16A C16A H16C 109.5 . . ?
H16B C16A H16C 109.5 . . ?
C14A C17A H17A 109.5 . . ?
C14A C17A H17B 109.5 . . ?
C14A C17A H17C 109.5 . . ?
H17A C17A H17B 109.5 . . ?
H17A C17A H17C 109.5 . . ?
H17B C17A H17C 109.5 . . ?
C77 C18A H18A 109.5 . . ?
C77 C18A H18B 109.5 . . ?
C77 C18A H18C 109.5 . . ?
H18A C18A H18B 109.5 . . ?
H18A C18A H18C 109.5 . . ?
H18B C18A H18C 109.5 . . ?
C77 C19A H19A 109.5 . . ?
C77 C19A H19B 109.5 . . ?
C77 C19A H19C 109.5 . . ?
H19A C19A H19B 109.5 . . ?
H19A C19A H19C 109.5 . . ?
H19B C19A H19C 109.5 . . ?
C77 C20A H20A 109.5 . . ?
C77 C20A H20B 109.5 . . ?
C77 C20A H20C 109.5 . . ?
H20A C20A H20B 109.5 . . ?
H20A C20A H20C 109.5 . . ?
H20B C20A H20C 109.5 . . ?

loop_
_geom_bond_atom_site_label_1
_geom_bond_atom_site_label_2
_geom_bond_distance
_geom_bond_site_symmetry_2
_geom_bond_publ_flag
Cl1 C137 1.696(10) . ?
Cl2 C137 1.764(10) . ?
Cl3 C137 1.656(9) . ?
C137 H137 0.9800 . ?
C1 C2 1.392(4) . ?
C1 C18 1.474(4) . ?
C1 C25 1.475(4) . ?
C2 C3 1.493(4) . ?
C2 C39 1.471(4) . ?
C3 C4 1.407(4) . ?
C3 C19 1.447(4) . ?
C4 C5 1.493(4) . ?
C4 C23 1.453(4) . ?
C5 C6 1.383(4) . ?
C5 C53 1.477(4) . ?
C6 C7 1.473(4) . ?
C6 C67 1.482(4) . ?
C7 C8 1.414(4) . ?
C7 C23 1.397(4) . ?
C8 H8 0.9300 . ?
C8 C9 1.418(5) . ?
C9 C10 1.492(4) . ?
C9 C24 1.388(4) . ?
C10 C11 1.372(4) . ?
C10 C81 1.498(4) . ?
C11 C12 1.495(4) . ?
C11 C95 1.475(4) . ?
C12 C13 1.400(4) . ?
C12 C24 1.447(4) . ?
C13 C14 1.494(4) . ?
C13 C21 1.453(4) . ?
C14 C15 1.386(4) . ?
C14 C109 1.473(4) . ?
C15 C16 1.488(4) . ?
C15 C123 1.471(4) . ?
C16 C17 1.408(4) . ?
C16 C21 1.385(4) . ?
C17 H17 0.9300 . ?
C17 C18 1.426(4) . ?
C18 C19 1.390(4) . ?
C19 C20 1.383(4) . ?
C20 C21 1.378(4) . ?
C20 C22 1.388(4) . ?
C22 C23 1.367(4) . ?
C22 C24 1.373(4) . ?
C25 C26 1.378(5) . ?
C25 C30 1.389(5) . ?
C26 H26 0.9300 . ?
C26 C27 1.387(5) . ?
C27 H27 0.9300 . ?
C27 C28 1.382(6) . ?
C28 C29 1.371(6) . ?
C28 C31 1.542(5) . ?
C29 H29 0.9300 . ?
C29 C30 1.392(4) . ?
C30 H30 0.9300 . ?
C31 C32 1.588(8) . ?
C31 C33 1.487(8) . ?
C31 C34 1.512(11) . ?
C31 C8A 1.527(8) . ?
C31 C9A 1.606(8) . ?
C31 C10A 1.480(8) . ?
C35 C36 1.538(7) . ?
C35 C37 1.518(7) . ?
C35 C38 1.518(6) . ?
C35 C34 1.470(8) . ?
C35 C10A 1.543(8) . ?
C36 H36A 0.9600 . ?
C36 H36B 0.9600 . ?
C36 H36C 0.9600 . ?
C37 H37A 0.9600 . ?
C37 H37B 0.9600 . ?
C37 H37C 0.9600 . ?
C38 H38A 0.9600 . ?
C38 H38B 0.9600 . ?
C38 H38C 0.9600 . ?
C39 C40 1.392(4) . ?
C39 C44 1.375(5) . ?
C40 H40 0.9300 . ?
C40 C41 1.375(4) . ?
C41 H41 0.9300 . ?
C41 C42 1.390(5) . ?
C42 C43 1.386(5) . ?
C42 C45 1.539(5) . ?
C43 H43 0.9300 . ?
C43 C44 1.383(5) . ?
C44 H44 0.9300 . ?
C45 C46 1.527(9) . ?
C45 C47 1.587(9) . ?
C45 C48 1.524(7) . ?
C45 C11A 1.518(7) . ?
C45 C12A 1.534(9) . ?
C45 C13A 1.638(7) . ?
C53 C54 1.382(5) . ?
C53 C58 1.392(5) . ?
C54 H54 0.9300 . ?
C54 C55 1.377(5) . ?
C55 H55 0.9300 . ?
C55 C56 1.378(6) . ?
C56 C57 1.400(6) . ?
C56 C59 1.542(5) . ?
C57 H57 0.9300 . ?
C57 C58 1.375(5) . ?
C58 H58 0.9300 . ?
C59 C60 1.522(7) . ?
C59 C61 1.563(8) . ?
C59 C62 1.541(6) . ?
C60 H60A 0.9600 . ?
C60 H60B 0.9600 . ?
C60 H60C 0.9600 . ?
C61 H61A 0.9600 . ?
C61 H61B 0.9600 . ?
C61 H61C 0.9600 . ?
C62 H62A 0.9700 . ?
C62 H62B 0.9700 . ?
C62 C63 1.578(7) . ?
C63 C64 1.516(8) . ?
C63 C65 1.523(7) . ?
C63 C66 1.522(6) . ?
C64 H64A 0.9600 . ?
C64 H64B 0.9600 . ?
C64 H64C 0.9600 . ?
C65 H65A 0.9600 . ?
C65 H65B 0.9600 . ?
C65 H65C 0.9600 . ?
C66 H66A 0.9600 . ?
C66 H66B 0.9600 . ?
C66 H66C 0.9600 . ?
C67 C68 1.388(5) . ?
C67 C72 1.377(5) . ?
C68 H68 0.9300 . ?
C68 C69 1.377(4) . ?
C69 H69 0.9300 . ?
C69 C70 1.394(5) . ?
C70 C71 1.358(5) . ?
C70 C73 1.551(5) . ?
C71 H71 0.9300 . ?
C71 C72 1.392(5) . ?
C72 H72 0.9300 . ?
C73 C74 1.578(7) . ?
C73 C75 1.479(7) . ?
C73 C76 1.595(7) . ?
C74 H74A 0.9600 . ?
C74 H74B 0.9600 . ?
C74 H74C 0.9600 . ?
C75 H75A 0.9600 . ?
C75 H75B 0.9600 . ?
C75 H75C 0.9600 . ?
C76 H76A 0.9700 . ?
C76 H76B 0.9700 . ?
C76 C77 1.594(7) . ?
C77 C78 1.565(8) . ?
C77 C79 1.513(9) . ?
C77 C80 1.475(8) . ?
C77 C18A 1.571(9) . ?
C77 C19A 1.534(10) . ?
C77 C20A 1.530(9) . ?
C81 C82 1.363(6) . ?
C81 C86 1.394(5) . ?
C82 H82 0.9300 . ?
C82 C83 1.399(5) . ?
C83 H83 0.9300 . ?
C83 C84 1.342(7) . ?
C84 C85 1.396(7) . ?
C84 C87 1.545(5) . ?
C85 H85 0.9300 . ?
C85 C86 1.384(5) . ?
C86 H86 0.9300 . ?
C87 C88 1.481(9) . ?
C87 C89 1.590(11) . ?
C87 C90 1.531(9) . ?
C88 H88A 0.9600 . ?
C88 H88B 0.9600 . ?
C88 H88C 0.9600 . ?
C89 H89A 0.9600 . ?
C89 H89B 0.9600 . ?
C89 H89C 0.9600 . ?
C90 H90A 0.9700 . ?
C90 H90B 0.9700 . ?
C90 C91 1.522(7) . ?
C91 C92 1.541(7) . ?
C91 C93 1.540(9) . ?
C91 C94 1.519(7) . ?
C92 H92A 0.9600 . ?
C92 H92B 0.9600 . ?
C92 H92C 0.9600 . ?
C93 H93A 0.9600 . ?
C93 H93B 0.9600 . ?
C93 H93C 0.9600 . ?
C94 H94A 0.9600 . ?
C94 H94B 0.9600 . ?
C94 H94C 0.9600 . ?
C95 C96 1.380(5) . ?
C95 C100 1.394(5) . ?
C96 H96 0.9300 . ?
C96 C97 1.379(5) . ?
C97 H97 0.9300 . ?
C97 C98 1.400(5) . ?
C98 C99 1.381(6) . ?
C98 C101 1.537(5) . ?
C99 H99 0.9300 . ?
C99 C100 1.384(5) . ?
C100 H100 0.9300 . ?
C101 C102 1.537(6) . ?
C101 C103 1.533(6) . ?
C101 C104 1.537(6) . ?
C102 H10A 0.9600 . ?
C102 H10B 0.9600 . ?
C102 H10C 0.9600 . ?
C103 H10D 0.9600 . ?
C103 H10E 0.9600 . ?
C103 H10F 0.9600 . ?
C104 H10G 0.9700 . ?
C104 H10H 0.9700 . ?
C104 C105 1.548(6) . ?
C105 C106 1.529(6) . ?
C105 C107 1.543(7) . ?
C105 C108 1.550(6) . ?
C106 H10I 0.9600 . ?
C106 H10J 0.9600 . ?
C106 H10K 0.9600 . ?
C107 H10L 0.9600 . ?
C107 H10M 0.9600 . ?
C107 H10N 0.9600 . ?
C108 H10O 0.9600 . ?
C108 H10P 0.9600 . ?
C108 H10Q 0.9600 . ?
C109 C110 1.373(4) . ?
C109 C114 1.388(5) . ?
C110 H110 0.9300 . ?
C110 C111 1.386(5) . ?
C111 H111 0.9300 . ?
C111 C112 1.372(5) . ?
C112 C113 1.388(6) . ?
C112 C115 1.542(5) . ?
C113 H113 0.9300 . ?
C113 C114 1.372(5) . ?
C114 H114 0.9300 . ?
C115 C116 1.552(8) . ?
C115 C117 1.561(8) . ?
C115 C118 1.527(8) . ?
C115 C1A 1.545(9) . ?
C115 C2A 1.518(9) . ?
C115 C3A 1.559(9) . ?
C123 C124 1.388(4) . ?
C123 C128 1.387(5) . ?
C124 H124 0.9300 . ?
C124 C125 1.375(4) . ?
C125 H125 0.9300 . ?
C125 C126 1.382(6) . ?
C126 C127 1.370(6) . ?
C126 C129 1.534(5) . ?
C127 H127 0.9300 . ?
C127 C128 1.393(5) . ?
C128 H128 0.9300 . ?
C129 C130 1.414(8) . ?
C129 C131 1.495(7) . ?
C129 C132 1.792(10) . ?
C130 H13A 0.9600 . ?
C130 H13B 0.9600 . ?
C130 H13C 0.9600 . ?
C131 H13D 0.9600 . ?
C131 H13E 0.9600 . ?
C131 H13F 0.9600 . ?
C132 H13G 0.9700 . ?
C132 H13H 0.9700 . ?
C132 C133 1.494(8) . ?
C133 C134 1.470(9) . ?
C133 C135 1.648(10) . ?
C133 C136 1.559(10) . ?
C134 H13I 0.9600 . ?
C134 H13J 0.9600 . ?
C134 H13K 0.9600 . ?
C135 H13L 0.9600 . ?
C135 H13M 0.9600 . ?
C135 H13N 0.9600 . ?
C136 H13O 0.9600 . ?
C136 H13P 0.9600 . ?
C136 H13Q 0.9600 . ?
C32 H32A 0.9600 . ?
C32 H32B 0.9600 . ?
C32 H32C 0.9600 . ?
C33 H33A 0.9600 . ?
C33 H33B 0.9600 . ?
C33 H33C 0.9600 . ?
C34 H34A 0.9700 . ?
C34 H34B 0.9700 . ?
C46 H46A 0.9600 . ?
C46 H46B 0.9600 . ?
C46 H46C 0.9600 . ?
C47 H47A 0.9600 . ?
C47 H47B 0.9600 . ?
C47 H47C 0.9600 . ?
C48 H48A 0.9700 . ?
C48 H48B 0.9700 . ?
C48 C49 1.538(9) . ?
C49 C50 1.548(9) . ?
C49 C51 1.534(9) . ?
C49 C52 1.515(9) . ?
C50 H50A 0.9600 . ?
C50 H50B 0.9600 . ?
C50 H50C 0.9600 . ?
C51 H51A 0.9600 . ?
C51 H51B 0.9600 . ?
C51 H51C 0.9600 . ?
C52 H52A 0.9600 . ?
C52 H52B 0.9600 . ?
C52 H52C 0.9600 . ?
C78 H78A 0.9600 . ?
C78 H78B 0.9600 . ?
C78 H78C 0.9600 . ?
C79 H79A 0.9600 . ?
C79 H79B 0.9600 . ?
C79 H79C 0.9600 . ?
C80 H80A 0.9600 . ?
C80 H80B 0.9600 . ?
C80 H80C 0.9600 . ?
C116 H11A 0.9600 . ?
C116 H11B 0.9600 . ?
C116 H11C 0.9600 . ?
C117 H11D 0.9600 . ?
C117 H11E 0.9600 . ?
C117 H11F 0.9600 . ?
C118 H11G 0.9700 . ?
C118 H11H 0.9700 . ?
C118 C119 1.527(9) . ?
C119 C120 1.528(9) . ?
C119 C121 1.532(9) . ?
C119 C122 1.513(9) . ?
C120 H12A 0.9600 . ?
C120 H12B 0.9600 . ?
C120 H12C 0.9601 . ?
C121 H12D 0.9600 . ?
C121 H12E 0.9600 . ?
C121 H12F 0.9600 . ?
C122 H12G 0.9600 . ?
C122 H12H 0.9600 . ?
C122 H12I 0.9600 . ?
C1A H1AA 0.9600 . ?
C1A H1AB 0.9600 . ?
C1A H1AC 0.9600 . ?
C2A H2AA 0.9600 . ?
C2A H2AB 0.9600 . ?
C2A H2AC 0.9600 . ?
C3A H3AA 0.9700 . ?
C3A H3AB 0.9700 . ?
C3A C4A 1.547(9) . ?
C4A C5A 1.540(9) . ?
C4A C6A 1.544(9) . ?
C4A C7A 1.559(9) . ?
C5A H5AA 0.9602 . ?
C5A H5AB 0.9600 . ?
C5A H5AC 0.9601 . ?
C6A H6AA 0.9600 . ?
C6A H6AB 0.9600 . ?
C6A H6AC 0.9600 . ?
C7A H7AA 0.9598 . ?
C7A H7AB 0.9605 . ?
C7A H7AC 0.9600 . ?
C8A H8AA 0.9600 . ?
C8A H8AB 0.9600 . ?
C8A H8AC 0.9600 . ?
C9A H9AA 0.9600 . ?
C9A H9AB 0.9600 . ?
C9A H9AC 0.9600 . ?
C10A H10R 0.9700 . ?
C10A H10S 0.9700 . ?
C11A H11I 0.9600 . ?
C11A H11J 0.9600 . ?
C11A H11K 0.9600 . ?
C12A H12J 0.9600 . ?
C12A H12K 0.9600 . ?
C12A H12L 0.9600 . ?
C13A H13R 0.9700 . ?
C13A H13S 0.9700 . ?
C13A C14A 1.526(8) . ?
C14A C15A 1.531(9) . ?
C14A C16A 1.517(9) . ?
C14A C17A 1.546(9) . ?
C15A H15A 0.9600 . ?
C15A H15B 0.9600 . ?
C15A H15C 0.9600 . ?
C16A H16A 0.9600 . ?
C16A H16B 0.9600 . ?
C16A H16C 0.9600 . ?
C17A H17A 0.9600 . ?
C17A H17B 0.9600 . ?
C17A H17C 0.9600 . ?
C18A H18A 0.9600 . ?
C18A H18B 0.9600 . ?
C18A H18C 0.9600 . ?
C19A H19A 0.9600 . ?
C19A H19B 0.9600 . ?
C19A H19C 0.9600 . ?
C20A H20A 0.9600 . ?
C20A H20B 0.9600 . ?
C20A H20C 0.9600 . ?

loop_
_geom_torsion_atom_site_label_1
_geom_torsion_atom_site_label_2
_geom_torsion_atom_site_label_3
_geom_torsion_atom_site_label_4
_geom_torsion
_geom_torsion_site_symmetry_1
_geom_torsion_site_symmetry_2
_geom_torsion_site_symmetry_3
_geom_torsion_site_symmetry_4
_geom_torsion_publ_flag
C1 C2 C3 C4 -169.0(4) . . . . ?
C1 C2 C3 C19 1.1(4) . . . . ?
C1 C2 C39 C40 -56.4(4) . . . . ?
C1 C2 C39 C44 115.6(4) . . . . ?
C1 C18 C19 C3 3.8(4) . . . . ?
C1 C18 C19 C20 170.9(3) . . . . ?
C1 C25 C26 C27 178.3(3) . . . . ?
C1 C25 C30 C29 -177.4(3) . . . . ?
C2 C1 C18 C17 162.8(4) . . . . ?
C2 C1 C18 C19 -2.9(4) . . . . ?
C2 C1 C25 C26 -44.2(5) . . . . ?
C2 C1 C25 C30 135.4(4) . . . . ?
C2 C3 C4 C5 -5.7(8) . . . . ?
C2 C3 C4 C23 164.2(4) . . . . ?
C2 C3 C19 C18 -3.1(4) . . . . ?
C2 C3 C19 C20 -169.5(3) . . . . ?
C2 C39 C40 C41 168.8(3) . . . . ?
C2 C39 C44 C43 -168.1(3) . . . . ?
C3 C2 C39 C40 128.1(4) . . . . ?
C3 C2 C39 C44 -59.9(5) . . . . ?
C3 C4 C5 C6 165.4(4) . . . . ?
C3 C4 C5 C53 -22.7(7) . . . . ?
C3 C4 C23 C7 -164.9(3) . . . . ?
C3 C4 C23 C22 2.6(5) . . . . ?
C3 C19 C20 C21 161.4(3) . . . . ?
C3 C19 C20 C22 1.5(5) . . . . ?
C4 C3 C19 C18 169.6(3) . . . . ?
C4 C3 C19 C20 3.2(5) . . . . ?
C4 C5 C6 C7 0.4(4) . . . . ?
C4 C5 C6 C67 176.3(4) . . . . ?
C4 C5 C53 C54 -35.3(5) . . . . ?
C4 C5 C53 C58 148.9(3) . . . . ?
C5 C4 C23 C7 8.6(4) . . . . ?
C5 C4 C23 C22 176.0(3) . . . . ?
C5 C6 C7 C8 -172.3(4) . . . . ?
C5 C6 C7 C23 4.7(4) . . . . ?
C5 C6 C67 C68 -59.8(5) . . . . ?
C5 C6 C67 C72 122.0(5) . . . . ?
C5 C53 C54 C55 -172.7(3) . . . . ?
C5 C53 C58 C57 171.8(3) . . . . ?
C6 C5 C53 C54 135.3(4) . . . . ?
C6 C5 C53 C58 -40.5(5) . . . . ?
C6 C7 C8 C9 174.6(4) . . . . ?
C6 C7 C23 C4 -8.4(4) . . . . ?
C6 C7 C23 C22 -176.5(3) . . . . ?
C6 C67 C68 C69 -179.3(3) . . . . ?
C6 C67 C72 C71 -179.8(4) . . . . ?
C7 C6 C67 C68 115.6(4) . . . . ?
C7 C6 C67 C72 -62.6(5) . . . . ?
C7 C8 C9 C10 -176.1(4) . . . . ?
C7 C8 C9 C24 1.6(5) . . . . ?
C8 C7 C23 C4 169.3(3) . . . . ?
C8 C7 C23 C22 1.2(5) . . . . ?
C8 C9 C10 C11 172.3(4) . . . . ?
C8 C9 C10 C81 -12.6(7) . . . . ?
C8 C9 C24 C12 -169.5(3) . . . . ?
C8 C9 C24 C22 -0.1(5) . . . . ?
C9 C10 C11 C12 0.7(4) . . . . ?
C9 C10 C11 C95 172.5(3) . . . . ?
C9 C10 C81 C82 54.8(5) . . . . ?
C9 C10 C81 C86 -122.4(4) . . . . ?
C10 C9 C24 C12 8.9(4) . . . . ?
C10 C9 C24 C22 178.3(3) . . . . ?
C10 C11 C12 C13 -165.8(4) . . . . ?
C10 C11 C12 C24 4.4(4) . . . . ?
C10 C11 C95 C96 -133.8(4) . . . . ?
C10 C11 C95 C100 39.2(5) . . . . ?
C10 C81 C82 C83 178.6(4) . . . . ?
C10 C81 C86 C85 179.8(3) . . . . ?
C11 C10 C81 C82 -131.0(4) . . . . ?
C11 C10 C81 C86 51.9(5) . . . . ?
C11 C12 C13 C14 7.8(8) . . . . ?
C11 C12 C13 C21 175.8(4) . . . . ?
C11 C12 C24 C9 -8.5(4) . . . . ?
C11 C12 C24 C22 -177.4(4) . . . . ?
C11 C95 C96 C97 168.9(3) . . . . ?
C11 C95 C100 C99 -168.4(3) . . . . ?
C12 C11 C95 C96 36.8(5) . . . . ?
C12 C11 C95 C100 -150.2(3) . . . . ?
C12 C13 C14 C15 168.1(4) . . . . ?
C12 C13 C14 C109 -7.7(7) . . . . ?
C12 C13 C21 C16 -169.6(3) . . . . ?
C12 C13 C21 C20 -3.9(5) . . . . ?
C13 C12 C24 C9 164.4(3) . . . . ?
C13 C12 C24 C22 -4.5(5) . . . . ?
C13 C14 C15 C16 -0.9(4) . . . . ?
C13 C14 C15 C123 -176.5(3) . . . . ?
C13 C14 C109 C110 -127.9(4) . . . . ?
C13 C14 C109 C114 59.2(5) . . . . ?
C14 C13 C21 C16 2.4(4) . . . . ?
C14 C13 C21 C20 168.1(3) . . . . ?
C14 C15 C16 C17 -163.9(3) . . . . ?
C14 C15 C16 C21 2.3(4) . . . . ?
C14 C15 C123 C124 -134.0(4) . . . . ?
C14 C15 C123 C128 49.7(5) . . . . ?
C14 C109 C110 C111 -169.7(3) . . . . ?
C14 C109 C114 C113 169.0(4) . . . . ?
C15 C14 C109 C110 56.8(5) . . . . ?
C15 C14 C109 C114 -116.1(4) . . . . ?
C15 C16 C17 C18 164.0(3) . . . . ?
C15 C16 C21 C13 -2.9(4) . . . . ?
C15 C16 C21 C20 -169.4(3) . . . . ?
C15 C123 C124 C125 -179.6(3) . . . . ?
C15 C123 C128 C127 178.1(3) . . . . ?
C16 C15 C123 C124 50.8(4) . . . . ?
C16 C15 C123 C128 -125.6(3) . . . . ?
C16 C17 C18 C1 -164.4(3) . . . . ?
C16 C17 C18 C19 -0.3(5) . . . . ?
C17 C16 C21 C13 165.6(3) . . . . ?
C17 C16 C21 C20 -0.9(5) . . . . ?
C17 C18 C19 C3 -164.5(3) . . . . ?
C17 C18 C19 C20 2.6(5) . . . . ?
C18 C1 C2 C3 1.1(4) . . . . ?
C18 C1 C2 C39 -175.2(3) . . . . ?
C18 C1 C25 C26 134.2(3) . . . . ?
C18 C1 C25 C30 -46.3(5) . . . . ?
C18 C19 C20 C21 -4.2(5) . . . . ?
C18 C19 C20 C22 -164.0(3) . . . . ?
C19 C3 C4 C5 -174.8(4) . . . . ?
C19 C3 C4 C23 -4.9(5) . . . . ?
C19 C20 C21 C13 -161.4(3) . . . . ?
C19 C20 C21 C16 3.3(5) . . . . ?
C19 C20 C22 C23 -4.2(5) . . . . ?
C19 C20 C22 C24 164.6(3) . . . . ?
C20 C22 C23 C4 2.2(6) . . . . ?
C20 C22 C23 C7 168.8(3) . . . . ?
C20 C22 C24 C9 -169.4(3) . . . . ?
C20 C22 C24 C12 -1.1(6) . . . . ?
C21 C13 C14 C15 -0.9(4) . . . . ?
C21 C13 C14 C109 -176.6(3) . . . . ?
C21 C16 C17 C18 -0.5(5) . . . . ?
C21 C20 C22 C23 -164.7(3) . . . . ?
C21 C20 C22 C24 4.1(5) . . . . ?
C22 C20 C21 C13 -1.6(5) . . . . ?
C22 C20 C21 C16 163.1(3) . . . . ?
C23 C4 C5 C6 -5.2(4) . . . . ?
C23 C4 C5 C53 166.7(3) . . . . ?
C23 C7 C8 C9 -2.1(5) . . . . ?
C23 C22 C24 C9 -0.9(5) . . . . ?
C23 C22 C24 C12 167.3(3) . . . . ?
C24 C9 C10 C11 -5.7(4) . . . . ?
C24 C9 C10 C81 169.4(4) . . . . ?
C24 C12 C13 C14 -161.5(4) . . . . ?
C24 C12 C13 C21 6.5(5) . . . . ?
C24 C22 C23 C4 -166.2(3) . . . . ?
C24 C22 C23 C7 0.3(5) . . . . ?
C25 C1 C2 C3 179.6(3) . . . . ?
C25 C1 C2 C39 3.3(5) . . . . ?
C25 C1 C18 C17 -15.9(6) . . . . ?
C25 C1 C18 C19 178.4(3) . . . . ?
C25 C26 C27 C28 -0.9(6) . . . . ?
C26 C25 C30 C29 2.2(5) . . . . ?
C26 C27 C28 C29 2.0(6) . . . . ?
C26 C27 C28 C31 -178.3(4) . . . . ?
C27 C28 C29 C30 -1.0(6) . . . . ?
C27 C28 C31 C32 179.3(7) . . . . ?
C27 C28 C31 C33 -60.2(8) . . . . ?
C27 C28 C31 C34 65.6(7) . . . . ?
C27 C28 C31 C8A -117.6(8) . . . . ?
C27 C28 C31 C9A -13.2(8) . . . . ?
C27 C28 C31 C10A 111.9(7) . . . . ?
C28 C29 C30 C25 -1.1(6) . . . . ?
C28 C31 C34 C35 58.7(11) . . . . ?
C28 C31 C10A C35 -66.5(11) . . . . ?
C29 C28 C31 C32 -1.0(8) . . . . ?
C29 C28 C31 C33 119.5(8) . . . . ?
C29 C28 C31 C34 -114.8(6) . . . . ?
C29 C28 C31 C8A 62.0(8) . . . . ?
C29 C28 C31 C9A 166.4(6) . . . . ?
C29 C28 C31 C10A -68.4(7) . . . . ?
C30 C25 C26 C27 -1.2(5) . . . . ?
C31 C28 C29 C30 179.3(4) . . . . ?
C36 C35 C34 C31 179.7(10) . . . . ?
C36 C35 C10A C31 -83.2(11) . . . . ?
C37 C35 C34 C31 75.2(11) . . . . ?
C37 C35 C10A C31 173.1(10) . . . . ?
C38 C35 C34 C31 -66.8(11) . . . . ?
C38 C35 C10A C31 56.3(12) . . . . ?
C39 C2 C3 C4 7.0(7) . . . . ?
C39 C2 C3 C19 177.1(3) . . . . ?
C39 C40 C41 C42 0.1(5) . . . . ?
C40 C39 C44 C43 4.0(5) . . . . ?
C40 C41 C42 C43 2.9(5) . . . . ?
C40 C41 C42 C45 -173.9(3) . . . . ?
C41 C42 C43 C44 -2.5(5) . . . . ?
C41 C42 C45 C46 -26.0(10) . . . . ?
C41 C42 C45 C47 -136.6(7) . . . . ?
C41 C42 C45 C48 118.9(5) . . . . ?
C41 C42 C45 C11A -170.9(5) . . . . ?
C41 C42 C45 C12A -42.9(9) . . . . ?
C41 C42 C45 C13A 77.5(5) . . . . ?
C42 C43 C44 C39 -1.1(5) . . . . ?
C42 C45 C48 C49 -78.5(9) . . . . ?
C42 C45 C13A C14A 168.9(8) . . . . ?
C43 C42 C45 C46 157.5(10) . . . . ?
C43 C42 C45 C47 46.8(7) . . . . ?
C43 C42 C45 C48 -57.7(6) . . . . ?
C43 C42 C45 C11A 12.6(6) . . . . ?
C43 C42 C45 C12A 140.5(9) . . . . ?
C43 C42 C45 C13A -99.1(5) . . . . ?
C44 C39 C40 C41 -3.6(5) . . . . ?
C45 C42 C43 C44 174.3(3) . . . . ?
C45 C48 C49 C50 -69.3(12) . . . . ?
C45 C48 C49 C51 174.0(8) . . . . ?
C45 C48 C49 C52 59.8(11) . . . . ?
C45 C13A C14A C15A -67.0(12) . . . . ?
C45 C13A C14A C16A 167.6(8) . . . . ?
C45 C13A C14A C17A 53.1(12) . . . . ?
C53 C5 C6 C7 -171.5(3) . . . . ?
C53 C5 C6 C67 4.3(6) . . . . ?
C53 C54 C55 C56 0.9(6) . . . . ?
C54 C53 C58 C57 -4.1(5) . . . . ?
C54 C55 C56 C57 -4.1(6) . . . . ?
C54 C55 C56 C59 174.7(3) . . . . ?
C55 C56 C57 C58 3.3(5) . . . . ?
C55 C56 C59 C60 16.8(6) . . . . ?
C55 C56 C59 C61 132.4(5) . . . . ?
C55 C56 C59 C62 -113.4(5) . . . . ?
C56 C57 C58 C53 0.9(5) . . . . ?
C56 C59 C62 C63 56.9(6) . . . . ?
C57 C56 C59 C60 -164.4(4) . . . . ?
C57 C56 C59 C61 -48.8(5) . . . . ?
C57 C56 C59 C62 65.4(5) . . . . ?
C58 C53 C54 C55 3.3(5) . . . . ?
C59 C56 C57 C58 -175.6(3) . . . . ?
C59 C62 C63 C64 53.5(6) . . . . ?
C59 C62 C63 C65 172.7(4) . . . . ?
C59 C62 C63 C66 -70.7(6) . . . . ?
C60 C59 C62 C63 -71.1(5) . . . . ?
C61 C59 C62 C63 173.7(4) . . . . ?
C67 C6 C7 C8 11.6(7) . . . . ?
C67 C6 C7 C23 -171.4(3) . . . . ?
C67 C68 C69 C70 -1.6(5) . . . . ?
C68 C67 C72 C71 1.9(6) . . . . ?
C68 C69 C70 C71 3.2(5) . . . . ?
C68 C69 C70 C73 -178.9(3) . . . . ?
C69 C70 C71 C72 -2.3(6) . . . . ?
C69 C70 C73 C74 -59.7(5) . . . . ?
C69 C70 C73 C75 -173.9(4) . . . . ?
C69 C70 C73 C76 46.3(5) . . . . ?
C70 C71 C72 C67 -0.2(7) . . . . ?
C70 C73 C76 C77 72.5(5) . . . . ?
C71 C70 C73 C74 118.1(5) . . . . ?
C71 C70 C73 C75 3.9(6) . . . . ?
C71 C70 C73 C76 -135.9(4) . . . . ?
C72 C67 C68 C69 -1.0(5) . . . . ?
C73 C70 C71 C72 179.8(4) . . . . ?
C73 C76 C77 C78 87.5(5) . . . . ?
C73 C76 C77 C79 -164.4(5) . . . . ?
C73 C76 C77 C80 -41.8(7) . . . . ?
C73 C76 C77 C18A -84.4(10) . . . . ?
C73 C76 C77 C19A 165.5(12) . . . . ?
C73 C76 C77 C20A 35.5(13) . . . . ?
C74 C73 C76 C77 -176.1(4) . . . . ?
C75 C73 C76 C77 -63.0(6) . . . . ?
C81 C10 C11 C12 -174.1(4) . . . . ?
C81 C10 C11 C95 -2.3(6) . . . . ?
C81 C82 C83 C84 1.4(7) . . . . ?
C82 C81 C86 C85 2.5(5) . . . . ?
C82 C83 C84 C85 3.3(7) . . . . ?
C82 C83 C84 C87 176.7(4) . . . . ?
C83 C84 C85 C86 -5.0(6) . . . . ?
C83 C84 C87 C88 -94.5(8) . . . . ?
C83 C84 C87 C89 23.0(7) . . . . ?
C83 C84 C87 C90 145.1(5) . . . . ?
C84 C85 C86 C81 2.2(6) . . . . ?
C84 C87 C90 C91 -69.6(7) . . . . ?
C85 C84 C87 C88 78.6(8) . . . . ?
C85 C84 C87 C89 -163.9(5) . . . . ?
C85 C84 C87 C90 -41.7(7) . . . . ?
C86 C81 C82 C83 -4.3(6) . . . . ?
C87 C84 C85 C86 -178.6(4) . . . . ?
C87 C90 C91 C92 -83.3(6) . . . . ?
C87 C90 C91 C93 162.5(5) . . . . ?
C87 C90 C91 C94 40.2(7) . . . . ?
C88 C87 C90 C91 171.8(5) . . . . ?
C89 C87 C90 C91 52.2(6) . . . . ?
C95 C11 C12 C13 22.4(7) . . . . ?
C95 C11 C12 C24 -167.5(3) . . . . ?
C95 C96 C97 C98 -0.3(5) . . . . ?
C96 C95 C100 C99 4.8(5) . . . . ?
C96 C97 C98 C99 4.7(5) . . . . ?
C96 C97 C98 C101 -174.8(3) . . . . ?
C97 C98 C99 C100 -4.3(5) . . . . ?
C97 C98 C101 C102 -61.9(5) . . . . ?
C97 C98 C101 C103 -179.6(4) . . . . ?
C97 C98 C101 C104 53.8(5) . . . . ?
C98 C99 C100 C95 -0.4(5) . . . . ?
C98 C101 C104 C105 67.9(5) . . . . ?
C99 C98 C101 C102 118.7(4) . . . . ?
C99 C98 C101 C103 1.0(6) . . . . ?
C99 C98 C101 C104 -125.6(4) . . . . ?
C100 C95 C96 C97 -4.4(5) . . . . ?
C101 C98 C99 C100 175.1(3) . . . . ?
C101 C104 C105 C106 -45.8(5) . . . . ?
C101 C104 C105 C107 -164.1(4) . . . . ?
C101 C104 C105 C108 78.8(5) . . . . ?
C102 C101 C104 C105 -174.9(3) . . . . ?
C103 C101 C104 C105 -57.9(5) . . . . ?
C109 C14 C15 C16 175.3(3) . . . . ?
C109 C14 C15 C123 -0.4(5) . . . . ?
C109 C110 C111 C112 0.9(6) . . . . ?
C110 C109 C114 C113 -4.2(6) . . . . ?
C110 C111 C112 C113 -4.2(6) . . . . ?
C110 C111 C112 C115 173.5(4) . . . . ?
C111 C112 C113 C114 3.4(7) . . . . ?
C111 C112 C115 C116 146.0(6) . . . . ?
C111 C112 C115 C117 32.2(7) . . . . ?
C111 C112 C115 C118 -90.9(7) . . . . ?
C111 C112 C115 C1A -18.8(12) . . . . ?
C111 C112 C115 C2A 105.2(10) . . . . ?
C111 C112 C115 C3A -137.4(7) . . . . ?
C112 C113 C114 C109 0.8(7) . . . . ?
C112 C115 C118 C119 -165.8(13) . . . . ?
C112 C115 C3A C4A 78.9(12) . . . . ?
C113 C112 C115 C116 -36.4(8) . . . . ?
C113 C112 C115 C117 -150.2(6) . . . . ?
C113 C112 C115 C118 86.7(7) . . . . ?
C113 C112 C115 C1A 158.8(11) . . . . ?
C113 C112 C115 C2A -77.2(11) . . . . ?
C113 C112 C115 C3A 40.2(8) . . . . ?
C114 C109 C110 C111 3.4(5) . . . . ?
C115 C112 C113 C114 -174.4(4) . . . . ?
C115 C118 C119 C120 -67.9(17) . . . . ?
C115 C118 C119 C121 52.5(19) . . . . ?
C115 C118 C119 C122 174.9(13) . . . . ?
C115 C3A C4A C5A -49.7(17) . . . . ?
C115 C3A C4A C6A -168.7(12) . . . . ?
C115 C3A C4A C7A 78.1(16) . . . . ?
C123 C15 C16 C17 12.2(5) . . . . ?
C123 C15 C16 C21 178.4(3) . . . . ?
C123 C124 C125 C126 1.7(5) . . . . ?
C124 C123 C128 C127 1.7(5) . . . . ?
C124 C125 C126 C127 1.0(6) . . . . ?
C124 C125 C126 C129 -176.2(5) . . . . ?
C125 C126 C127 C128 -2.3(7) . . . . ?
C125 C126 C129 C130 12.1(9) . . . . ?
C125 C126 C129 C131 -129.2(5) . . . . ?
C125 C126 C129 C132 125.1(5) . . . . ?
C126 C127 C128 C123 1.0(6) . . . . ?
C126 C129 C132 C133 -66.5(6) . . . . ?
C127 C126 C129 C130 -165.0(6) . . . . ?
C127 C126 C129 C131 53.7(8) . . . . ?
C127 C126 C129 C132 -52.0(6) . . . . ?
C128 C123 C124 C125 -3.0(5) . . . . ?
C129 C126 C127 C128 174.9(5) . . . . ?
C129 C132 C133 C134 62.7(9) . . . . ?
C129 C132 C133 C135 173.9(5) . . . . ?
C129 C132 C133 C136 -70.2(6) . . . . ?
C130 C129 C132 C133 57.8(6) . . . . ?
C131 C129 C132 C133 179.3(5) . . . . ?
C32 C31 C34 C35 -59.5(11) . . . . ?
C33 C31 C34 C35 -176.2(9) . . . . ?
C46 C45 C48 C49 65.6(15) . . . . ?
C47 C45 C48 C49 171.8(9) . . . . ?
C116 C115 C118 C119 -48.7(17) . . . . ?
C117 C115 C118 C119 77.0(15) . . . . ?
C1A C115 C3A C4A -45.8(13) . . . . ?
C2A C115 C3A C4A -159.7(12) . . . . ?
C8A C31 C10A C35 170.8(8) . . . . ?
C9A C31 C10A C35 56.0(11) . . . . ?
C11A C45 C13A C14A 54.6(10) . . . . ?
C12A C45 C13A C14A -78.6(13) . . . . ?
